data_1566924
loop_
_publ_author_name
'Fang, Shuai'
'Wang, Mengbin'
'Wu, Yating'
'Guo, Qing-Hui'
'Li, Errui'
'Li, Hao'
'Huang, Feihe'

_publ_section_title
;
 Cagearenes: synthesis, characterization, and application for programmed
 vapor release
;
_journal_name_full 'Chemical Science'
_journal_paper_doi 10.1039/D2SC01782B
_journal_year 2022
_chemical_formula_moiety 'C105 H96 O12, 5(C7 H8), C5 H12'
_chemical_formula_sum 'C145 H148 O12'
_chemical_formula_weight 2082.63
_space_group_crystal_system triclinic
_space_group_IT_number 2
_space_group_name_Hall '-P 1'
_space_group_name_H-M_alt 'P -1'
_atom_sites_solution_hydrogens geom
_atom_sites_solution_primary dual
_audit_creation_date 2021-04-01
_audit_creation_method
;
Olex2 1.2
(compiled 2018.05.29 svn.r3508 for OlexSys, GUI svn.r5506)
;
_audit_update_record
;
2021-10-18 deposited with the CCDC.	2022-05-04 downloaded from the CCDC.
;
_cell_angle_alpha 82.321(2)
_cell_angle_beta 87.364(2)
_cell_angle_gamma 74.141(2)
_cell_formula_units_Z 2
_cell_length_a 14.1660(6)
_cell_length_b 18.6824(10)
_cell_length_c 23.8099(13)
_cell_measurement_reflns_used 9144
_cell_measurement_temperature 170(2)
_cell_measurement_theta_max 26.40
_cell_measurement_theta_min 2.19
_cell_volume 6006.9(5)
_computing_cell_refinement 'SAINT V8.40B (Bruker Nano, Inc., 2019)'
_computing_data_collection 'Bruker Instrument Service vV6.2.14'
_computing_data_reduction 'SAINT V8.40B (Bruker Nano, Inc., 2019)'
_computing_molecular_graphics 'Olex2 (Dolomanov et al., 2009)'
_computing_publication_material 'Olex2 (Dolomanov et al., 2009)'
_computing_structure_refinement 'ShelXL (Sheldrick, 2015)'
_computing_structure_solution 'ShelXT (Sheldrick, 2015)'
_diffrn_ambient_temperature 170.0
_diffrn_measured_fraction_theta_full 0.999
_diffrn_measured_fraction_theta_max 0.996
_diffrn_measurement_device_type 'zju Bruker D8 Venture Ims3.0'
_diffrn_measurement_method '\f and \w scans'
_diffrn_radiation_type MoK\a
_diffrn_radiation_wavelength 0.71073
_diffrn_reflns_av_R_equivalents 0.0604
_diffrn_reflns_av_unetI/netI 0.0473
_diffrn_reflns_Laue_measured_fraction_full 0.999
_diffrn_reflns_Laue_measured_fraction_max 0.996
_diffrn_reflns_limit_h_max 16
_diffrn_reflns_limit_h_min -17
_diffrn_reflns_limit_k_max 23
_diffrn_reflns_limit_k_min -23
_diffrn_reflns_limit_l_max 29
_diffrn_reflns_limit_l_min -29
_diffrn_reflns_number 125272
_diffrn_reflns_point_group_measured_fraction_full 0.999
_diffrn_reflns_point_group_measured_fraction_max 0.996
_diffrn_reflns_theta_full 25.242
_diffrn_reflns_theta_max 26.447
_diffrn_reflns_theta_min 2.112
_diffrn_standards_number 0
_exptl_absorpt_coefficient_mu 0.072
_exptl_absorpt_correction_T_max 0.7454
_exptl_absorpt_correction_T_min 0.6483
_exptl_absorpt_correction_type multi-scan
_exptl_absorpt_process_details
;
SADABS-2016/2 (Bruker,2016/2) was used for absorption correction.
wR2(int) was 0.1061 before and 0.0616 after correction.
The Ratio of minimum to maximum transmission is 0.8697.
The \l/2 correction factor is Not present.
;
_exptl_crystal_colour colourless
_exptl_crystal_colour_primary colourless
_exptl_crystal_density_diffrn 1.151
_exptl_crystal_description block
_exptl_crystal_F_000 2228
_exptl_crystal_size_max 0.42
_exptl_crystal_size_mid 0.35
_exptl_crystal_size_min 0.29
_refine_diff_density_max 0.700
_refine_diff_density_min -0.484
_refine_diff_density_rms 0.072
_refine_ls_extinction_method none
_refine_ls_goodness_of_fit_ref 1.023
_refine_ls_hydrogen_treatment constr
_refine_ls_matrix_type full
_refine_ls_number_parameters 1420
_refine_ls_number_reflns 24666
_refine_ls_number_restraints 84
_refine_ls_restrained_S_all 1.028
_refine_ls_R_factor_all 0.0989
_refine_ls_R_factor_gt 0.0752
_refine_ls_shift/su_max 0.002
_refine_ls_shift/su_mean 0.000
_refine_ls_structure_factor_coef Fsqd
_refine_ls_weighting_details 'w=1/[\s^2^(Fo^2^)+(0.1432P)^2^+3.0635P] where P=(Fo^2^+2Fc^2^)/3'
_refine_ls_weighting_scheme calc
_refine_ls_wR_factor_gt 0.2151
_refine_ls_wR_factor_ref 0.2404
_reflns_Friedel_coverage 0.000
_reflns_number_gt 18000
_reflns_number_total 24666
_reflns_threshold_expression 'I > 2\s(I)'
_cod_data_source_file d2sc01782b2.cif
_cod_data_source_block mo_210331_fang_699_0m
_cod_database_code 1566924
_shelx_shelxl_version_number 2018/3
_shelx_space_group_comment
;
The symmetry employed for this shelxl refinement is uniquely defined
by the following loop, which should always be used as a source of
symmetry information in preference to the above space-group names.
They are only intended as comments.
;
_shelx_estimated_absorpt_t_max 0.980
_shelx_estimated_absorpt_t_min 0.971
_olex2_refinement_description
;
1. Fixed Uiso
 At 1.2 times of:
  All C(H) groups, All C(H,H) groups, All C(H,H,H,H) groups
 At 1.5 times of:
  All C(H,H,H) groups
2. Uiso/Uaniso restraints and constraints
C120 \\sim C121 \\sim C122 \\sim C123 \\sim C124 \\sim C125 \\sim C126: within
1.7A with sigma of 0.02 and sigma for terminal atoms of 0.04
C106 \\sim C107 \\sim C108 \\sim C109 \\sim C110 \\sim C111 \\sim C112: within
1.7A with sigma of 0.02 and sigma for terminal atoms of 0.04
3. Others
 Sof(H14H)=Sof(H14I)=Sof(C1A)=Sof(H1AA)=Sof(H1AB)=Sof(H1AC)=1-FVAR(1)
 Sof(H14J)=Sof(H14K)=Sof(C145)=Sof(H14L)=Sof(H14M)=Sof(H14N)=FVAR(1)
4.a Secondary CH2 refined with riding coordinates:
 C13(H13A,H13B), C22(H22A,H22B), C31(H31A,H31B), C50(H50A,H50B), C59(H59A,
 H59B), C68(H68A,H68B), C81(H81A,H81B), C90(H90A,H90B), C99(H99A,H99B),
 C142(H14D,H14E), C143(H14F,H14G), C144(H14J,H14K), C144(H14H,H14I)
4.b Aromatic/amide H refined with riding coordinates:
 C2(H2), C4(H4), C6(H6), C8(H8), C9(H9), C11(H11), C12(H12), C16(H16),
 C19(H19), C25(H25), C28(H28), C33(H33), C34(H34), C36(H36), C37(H37), C39(H39),
  C41(H41), C43(H43), C45(H45), C46(H46), C48(H48), C49(H49), C53(H53),
 C56(H56), C62(H62), C65(H65), C70(H70), C71(H71), C73(H73), C74(H74), C76(H76),
  C77(H77), C79(H79), C80(H80), C84(H84), C87(H87), C93(H93), C96(H96),
 C101(H101), C102(H102), C104(H104), C105(H105), C106(H106), C107(H107),
 C108(H108), C109(H109), C110(H110), C113(H113), C114(H114), C115(H115),
 C116(H116), C117(H117), C120(H120), C121(H121), C122(H122), C123(H123),
 C124(H124), C127(H127), C128(H128), C129(H129), C130(H130), C131(H131),
 C134(H134), C135(H135), C136(H136), C137(H137), C138(H138)
4.c Fitted hexagon refined as free rotating group:
 C106(C107,C108,C109,C110,C111), C120(C121,C122,C123,C124,C125)
4.d Idealised Me refined as rotating group:
 C20(H20A,H20B,H20C), C21(H21A,H21B,H21C), C29(H29A,H29B,H29C), C30(H30A,H30B,
 H30C), C57(H57A,H57B,H57C), C58(H58A,H58B,H58C), C66(H66A,H66B,H66C), C67(H67A,
 H67B,H67C), C88(H88A,H88B,H88C), C89(H89A,H89B,H89C), C97(H97A,H97B,H97C),
 C98(H98A,H98B,H98C), C112(H11A,H11B,H11C), C119(H11D,H11E,H11F), C126(H12A,
 H12B,H12C), C133(H13C,H13D,H13E), C140(H14O,H14P,H14Q), C141(H14A,H14B,H14C),
 C1A(H1AA,H1AB,H1AC), C145(H14L,H14M,H14N)
;
_olex2_submission_special_instructions 'No special instructions were received'

loop_
_space_group_symop_operation_xyz
'x, y, z'
'-x, -y, -z'

loop_
_atom_site_label
_atom_site_type_symbol
_atom_site_fract_x
_atom_site_fract_y
_atom_site_fract_z
_atom_site_U_iso_or_equiv
_atom_site_adp_type
_atom_site_occupancy
_atom_site_site_symmetry_order
_atom_site_calc_flag
_atom_site_refinement_flags_posn
_atom_site_refinement_flags_adp
_atom_site_refinement_flags_occupancy
_atom_site_disorder_assembly
_atom_site_disorder_group
O1 O 1.11634(12) 0.54142(9) 0.48639(8) 0.0429(4) Uani 1 1 d . . . . .
O2 O 0.99964(14) 0.84907(10) 0.48367(9) 0.0498(5) Uani 1 1 d . . . . .
O3 O 0.87243(14) 0.68651(11) 0.34100(8) 0.0484(4) Uani 1 1 d . . . . .
O4 O 0.58496(14) 0.80705(12) 0.49300(9) 0.0555(5) Uani 1 1 d . . . . .
O5 O 0.88599(15) -0.12666(10) 0.84561(8) 0.0493(5) Uani 1 1 d . . . . .
O6 O 1.06084(15) 0.06067(12) 0.70395(8) 0.0579(5) Uani 1 1 d . . . . .
O7 O 0.88785(14) 0.06808(11) 0.91354(9) 0.0509(5) Uani 1 1 d . . . . .
O8 O 1.27110(15) 0.02190(11) 0.97817(11) 0.0633(6) Uani 1 1 d . . . . .
O9 O 0.39295(17) 0.84120(12) 0.84657(9) 0.0623(6) Uani 1 1 d . . . . .
O10 O 0.36437(13) 0.69327(11) 1.06128(8) 0.0518(5) Uani 1 1 d . . . . .
O11 O 0.10773(13) 0.69546(10) 0.89730(8) 0.0481(4) Uani 1 1 d . . . . .
O12 O 0.36783(15) 0.43977(10) 1.00179(8) 0.0516(5) Uani 1 1 d . . . . .
C1 C 1.00159(16) 0.53746(12) 0.77922(9) 0.0314(4) Uani 1 1 d . . . . .
C2 C 0.91658(16) 0.58880(13) 0.79556(9) 0.0335(5) Uani 1 1 d . . . . .
H2 H 0.889883 0.633681 0.771072 0.040 Uiso 1 1 calc R . . . .
C3 C 0.87017(16) 0.57527(13) 0.84727(9) 0.0334(5) Uani 1 1 d . . . . .
C4 C 0.90680(16) 0.50691(12) 0.88136(9) 0.0331(5) Uani 1 1 d . . . . .
H4 H 0.874607 0.496615 0.916166 0.040 Uiso 1 1 calc R . . . .
C5 C 0.98958(16) 0.45379(12) 0.86509(9) 0.0305(4) Uani 1 1 d . . . . .
C6 C 1.03795(16) 0.47090(12) 0.81455(9) 0.0320(5) Uani 1 1 d . . . . .
H6 H 1.096805 0.436298 0.804222 0.038 Uiso 1 1 calc R . . . .
C7 C 1.05301(16) 0.55333(12) 0.72508(9) 0.0324(5) Uani 1 1 d . . . . .
C8 C 1.15533(17) 0.53623(13) 0.72157(10) 0.0364(5) Uani 1 1 d . . . . .
H8 H 1.193309 0.514060 0.754402 0.044 Uiso 1 1 calc R . . . .
C9 C 1.20188(16) 0.55129(14) 0.67074(10) 0.0373(5) Uani 1 1 d . . . . .
H9 H 1.271492 0.539552 0.669283 0.045 Uiso 1 1 calc R . . . .
C10 C 1.14851(16) 0.58335(12) 0.62166(9) 0.0326(5) Uani 1 1 d . . . . .
C11 C 1.04679(16) 0.59949(13) 0.62540(9) 0.0358(5) Uani 1 1 d . . . . .
H11 H 1.008834 0.620885 0.592434 0.043 Uiso 1 1 calc R . . . .
C12 C 0.99962(16) 0.58502(13) 0.67620(10) 0.0360(5) Uani 1 1 d . . . . .
H12 H 0.929999 0.596909 0.677610 0.043 Uiso 1 1 calc R . . . .
C13 C 1.20091(16) 0.60133(14) 0.56651(10) 0.0370(5) Uani 1 1 d . . . . .
H13A H 1.249980 0.627604 0.574204 0.044 Uiso 1 1 calc R . . . .
H13B H 1.236549 0.553809 0.552154 0.044 Uiso 1 1 calc R . . . .
C14 C 1.13217(16) 0.64932(13) 0.52146(9) 0.0341(5) Uani 1 1 d . . . . .
C15 C 1.08851(16) 0.61831(13) 0.48312(9) 0.0334(5) Uani 1 1 d . . . . .
C16 C 1.01885(16) 0.66416(13) 0.44547(10) 0.0342(5) Uani 1 1 d . . . . .
H16 H 0.990734 0.642131 0.419143 0.041 Uiso 1 1 calc R . . . .
C17 C 0.98911(16) 0.74166(13) 0.44532(10) 0.0343(5) Uani 1 1 d . . . . .
C18 C 1.03253(17) 0.77251(13) 0.48407(10) 0.0371(5) Uani 1 1 d . . . . .
C19 C 1.10353(17) 0.72702(14) 0.52082(10) 0.0372(5) Uani 1 1 d . . . . .
H19 H 1.133445 0.749220 0.546173 0.045 Uiso 1 1 calc R . . . .
C20 C 1.0806(2) 0.50865(16) 0.44442(14) 0.0557(7) Uani 1 1 d . . . . .
H20A H 1.102871 0.526532 0.406925 0.083 Uiso 1 1 calc GR . . . .
H20B H 1.008682 0.522820 0.445785 0.083 Uiso 1 1 calc GR . . . .
H20C H 1.105470 0.453923 0.451539 0.083 Uiso 1 1 calc GR . . . .
C21 C 1.0576(3) 0.88307(18) 0.5125(2) 0.0816(12) Uani 1 1 d . . . . .
H21A H 1.125996 0.867164 0.499615 0.122 Uiso 1 1 calc GR . . . .
H21B H 1.053882 0.867818 0.553405 0.122 Uiso 1 1 calc GR . . . .
H21C H 1.033182 0.937745 0.504563 0.122 Uiso 1 1 calc GR . . . .
C22 C 0.91216(17) 0.78992(14) 0.40347(11) 0.0393(5) Uani 1 1 d . . . . .
H22A H 0.899522 0.843152 0.409489 0.047 Uiso 1 1 calc R . . . .
H22B H 0.937885 0.785046 0.364396 0.047 Uiso 1 1 calc R . . . .
C23 C 0.81635(17) 0.76779(13) 0.40976(10) 0.0354(5) Uani 1 1 d . . . . .
C24 C 0.80009(17) 0.71375(13) 0.37973(10) 0.0363(5) Uani 1 1 d . . . . .
C25 C 0.71488(18) 0.69003(13) 0.38935(10) 0.0380(5) Uani 1 1 d . . . . .
H25 H 0.704918 0.652527 0.368794 0.046 Uiso 1 1 calc R . . . .
C26 C 0.64436(17) 0.72019(13) 0.42841(10) 0.0362(5) Uani 1 1 d . . . . .
C27 C 0.65884(17) 0.77693(14) 0.45687(10) 0.0395(5) Uani 1 1 d . . . . .
C28 C 0.74463(18) 0.79984(13) 0.44730(11) 0.0388(5) Uani 1 1 d . . . . .
H28 H 0.754065 0.838319 0.466978 0.047 Uiso 1 1 calc R . . . .
C29 C 0.8661(2) 0.62380(19) 0.31581(13) 0.0602(8) Uani 1 1 d . . . . .
H29A H 0.924633 0.607121 0.292303 0.090 Uiso 1 1 calc GR . . . .
H29B H 0.807508 0.637662 0.292148 0.090 Uiso 1 1 calc GR . . . .
H29C H 0.861820 0.583048 0.345498 0.090 Uiso 1 1 calc GR . . . .
C30 C 0.5955(2) 0.8677(2) 0.52037(16) 0.0689(9) Uani 1 1 d . . . . .
H30A H 0.603363 0.908577 0.491752 0.103 Uiso 1 1 calc GR . . . .
H30B H 0.653486 0.850542 0.544622 0.103 Uiso 1 1 calc GR . . . .
H30C H 0.537018 0.885672 0.543577 0.103 Uiso 1 1 calc GR . . . .
C31 C 0.55386(17) 0.69214(14) 0.43946(11) 0.0415(6) Uani 1 1 d . . . . .
H31A H 0.539172 0.673722 0.404648 0.050 Uiso 1 1 calc R . . . .
H31B H 0.497832 0.735079 0.446742 0.050 Uiso 1 1 calc R . . . .
C32 C 0.56061(16) 0.63006(12) 0.48862(9) 0.0334(5) Uani 1 1 d . . . . .
C33 C 0.64765(16) 0.57478(13) 0.50227(10) 0.0355(5) Uani 1 1 d . . . . .
H33 H 0.706382 0.577837 0.482363 0.043 Uiso 1 1 calc R . . . .
C34 C 0.64998(16) 0.51528(13) 0.54448(10) 0.0338(5) Uani 1 1 d . . . . .
H34 H 0.710474 0.478629 0.552992 0.041 Uiso 1 1 calc R . . . .
C35 C 0.56564(15) 0.50811(12) 0.57462(9) 0.0305(4) Uani 1 1 d . . . . .
C36 C 0.47900(16) 0.56398(14) 0.56116(10) 0.0386(5) Uani 1 1 d . . . . .
H36 H 0.420166 0.561044 0.580994 0.046 Uiso 1 1 calc R . . . .
C37 C 0.47695(17) 0.62396(14) 0.51927(11) 0.0391(5) Uani 1 1 d . . . . .
H37 H 0.416958 0.661509 0.511511 0.047 Uiso 1 1 calc R . . . .
C38 C 0.56672(15) 0.44318(12) 0.61824(9) 0.0297(4) Uani 1 1 d . . . . .
C39 C 0.63092(15) 0.37219(12) 0.61412(9) 0.0316(5) Uani 1 1 d . . . . .
H39 H 0.676807 0.366049 0.583575 0.038 Uiso 1 1 calc R . . . .
C40 C 0.62927(15) 0.31015(12) 0.65374(9) 0.0315(4) Uani 1 1 d . . . . .
C41 C 0.56124(16) 0.32025(13) 0.69851(9) 0.0332(5) Uani 1 1 d . . . . .
H41 H 0.558328 0.278406 0.725328 0.040 Uiso 1 1 calc R . . . .
C42 C 0.49771(15) 0.39042(12) 0.70455(9) 0.0315(4) Uani 1 1 d . . . . .
C43 C 0.50113(15) 0.45111(12) 0.66421(9) 0.0313(4) Uani 1 1 d . . . . .
H43 H 0.457839 0.499033 0.668037 0.038 Uiso 1 1 calc R . . . .
C44 C 0.69895(16) 0.23508(13) 0.65030(9) 0.0334(5) Uani 1 1 d . . . . .
C45 C 0.79485(18) 0.22735(13) 0.63202(11) 0.0411(5) Uani 1 1 d . . . . .
H45 H 0.815350 0.270870 0.618193 0.049 Uiso 1 1 calc R . . . .
C46 C 0.86169(18) 0.15737(14) 0.63346(11) 0.0433(6) Uani 1 1 d . . . . .
H46 H 0.927236 0.153972 0.620936 0.052 Uiso 1 1 calc R . . . .
C47 C 0.83529(18) 0.09300(13) 0.65255(9) 0.0367(5) Uani 1 1 d . . . . .
C48 C 0.7378(2) 0.09961(14) 0.66797(12) 0.0468(6) Uani 1 1 d . . . . .
H48 H 0.716880 0.055643 0.679480 0.056 Uiso 1 1 calc R . . . .
C49 C 0.67043(19) 0.16943(15) 0.66683(12) 0.0452(6) Uani 1 1 d . . . . .
H49 H 0.604072 0.172615 0.677422 0.054 Uiso 1 1 calc R . . . .
C50 C 0.91082(19) 0.01686(14) 0.65691(10) 0.0413(5) Uani 1 1 d . . . . .
H50A H 0.881512 -0.020129 0.643487 0.050 Uiso 1 1 calc R . . . .
H50B H 0.967744 0.020535 0.632080 0.050 Uiso 1 1 calc R . . . .
C51 C 0.94561(18) -0.01019(13) 0.71729(10) 0.0380(5) Uani 1 1 d . . . . .
C52 C 1.01634(19) 0.01546(14) 0.74044(11) 0.0416(6) Uani 1 1 d . . . . .
C53 C 1.03864(19) -0.00325(13) 0.79798(11) 0.0415(5) Uani 1 1 d . . . . .
H53 H 1.085790 0.016201 0.813328 0.050 Uiso 1 1 calc R . . . .
C54 C 0.99341(18) -0.04965(12) 0.83321(10) 0.0367(5) Uani 1 1 d . . . . .
C55 C 0.92674(19) -0.07864(13) 0.80899(10) 0.0394(5) Uani 1 1 d . . . . .
C56 C 0.90217(19) -0.05843(13) 0.75252(10) 0.0400(5) Uani 1 1 d . . . . .
H56 H 0.854741 -0.077767 0.737335 0.048 Uiso 1 1 calc R . . . .
C57 C 1.1389(3) 0.0820(2) 0.72554(16) 0.0816(12) Uani 1 1 d . . . . .
H57A H 1.169078 0.108730 0.694759 0.122 Uiso 1 1 calc GR . . . .
H57B H 1.188012 0.037108 0.742091 0.122 Uiso 1 1 calc GR . . . .
H57C H 1.113704 0.114854 0.754762 0.122 Uiso 1 1 calc GR . . . .
C58 C 0.8180(2) -0.15817(19) 0.82264(14) 0.0623(8) Uani 1 1 d . . . . .
H58A H 0.848257 -0.183574 0.790236 0.093 Uiso 1 1 calc GR . . . .
H58B H 0.759352 -0.118236 0.810169 0.093 Uiso 1 1 calc GR . . . .
H58C H 0.799592 -0.194445 0.851678 0.093 Uiso 1 1 calc GR . . . .
C59 C 1.0147(2) -0.06774(13) 0.89628(10) 0.0430(6) Uani 1 1 d . . . . .
H59A H 0.954339 -0.073949 0.916640 0.052 Uiso 1 1 calc R . . . .
H59B H 1.065503 -0.116247 0.902897 0.052 Uiso 1 1 calc R . . . .
C60 C 1.04904(19) -0.00927(13) 0.92112(9) 0.0377(5) Uani 1 1 d . . . . .
C61 C 0.98262(18) 0.05880(13) 0.92955(10) 0.0375(5) Uani 1 1 d . . . . .
C62 C 1.01380(18) 0.11233(13) 0.95337(10) 0.0375(5) Uani 1 1 d . . . . .
H62 H 0.967729 0.158506 0.958916 0.045 Uiso 1 1 calc R . . . .
C63 C 1.11051(18) 0.09999(12) 0.96924(9) 0.0351(5) Uani 1 1 d . . . . .
C64 C 1.17698(19) 0.03183(14) 0.96113(11) 0.0422(6) Uani 1 1 d . . . . .
C65 C 1.1454(2) -0.02147(13) 0.93708(11) 0.0438(6) Uani 1 1 d . . . . .
H65 H 1.191386 -0.067638 0.931450 0.053 Uiso 1 1 calc R . . . .
C66 C 0.8176(2) 0.13495(19) 0.92557(17) 0.0681(9) Uani 1 1 d . . . . .
H66A H 0.833770 0.178364 0.903612 0.102 Uiso 1 1 calc GR . . . .
H66B H 0.818665 0.139180 0.966107 0.102 Uiso 1 1 calc GR . . . .
H66C H 0.752106 0.133383 0.915281 0.102 Uiso 1 1 calc GR . . . .
C67 C 1.3414(2) -0.04491(19) 0.9660(2) 0.0780(11) Uani 1 1 d . . . . .
H67A H 1.349504 -0.044243 0.924808 0.117 Uiso 1 1 calc GR . . . .
H67B H 1.318575 -0.088517 0.981803 0.117 Uiso 1 1 calc GR . . . .
H67C H 1.404366 -0.048001 0.982839 0.117 Uiso 1 1 calc GR . . . .
C68 C 1.14246(19) 0.15979(13) 0.99446(10) 0.0391(5) Uani 1 1 d . . . . .
H68A H 1.119340 0.160580 1.034305 0.047 Uiso 1 1 calc R . . . .
H68B H 1.215044 0.147091 0.994407 0.047 Uiso 1 1 calc R . . . .
C69 C 1.10254(17) 0.23689(12) 0.96185(10) 0.0333(5) Uani 1 1 d . . . . .
C70 C 1.11434(19) 0.24783(13) 0.90306(10) 0.0393(5) Uani 1 1 d . . . . .
H70 H 1.148793 0.206814 0.883881 0.047 Uiso 1 1 calc R . . . .
C71 C 1.07676(18) 0.31728(13) 0.87236(10) 0.0368(5) Uani 1 1 d . . . . .
H71 H 1.084962 0.323124 0.832331 0.044 Uiso 1 1 calc R . . . .
C72 C 1.02679(16) 0.37921(12) 0.89924(9) 0.0308(4) Uani 1 1 d . . . . .
C73 C 1.01516(17) 0.36810(12) 0.95783(9) 0.0344(5) Uani 1 1 d . . . . .
H73 H 0.981376 0.409104 0.977202 0.041 Uiso 1 1 calc R . . . .
C74 C 1.05220(17) 0.29800(13) 0.98832(9) 0.0355(5) Uani 1 1 d . . . . .
H74 H 1.042824 0.291796 1.028249 0.043 Uiso 1 1 calc R . . . .
C75 C 0.78611(16) 0.63430(12) 0.86601(10) 0.0337(5) Uani 1 1 d . . . . .
C76 C 0.71252(17) 0.67567(14) 0.82803(11) 0.0397(5) Uani 1 1 d . . . . .
H76 H 0.714166 0.663781 0.790370 0.048 Uiso 1 1 calc R . . . .
C77 C 0.63701(18) 0.73403(14) 0.84499(11) 0.0435(6) Uani 1 1 d . . . . .
H77 H 0.586680 0.760716 0.819042 0.052 Uiso 1 1 calc R . . . .
C78 C 0.63431(17) 0.75371(13) 0.89922(11) 0.0399(5) Uani 1 1 d . . . . .
C79 C 0.70745(18) 0.71214(13) 0.93705(11) 0.0403(5) Uani 1 1 d . . . . .
H79 H 0.706134 0.724647 0.974512 0.048 Uiso 1 1 calc R . . . .
C80 C 0.78194(17) 0.65299(13) 0.92103(10) 0.0373(5) Uani 1 1 d . . . . .
H80 H 0.830444 0.625006 0.947654 0.045 Uiso 1 1 calc R . . . .
C81 C 0.5521(2) 0.81708(14) 0.91772(14) 0.0496(7) Uani 1 1 d . . . . .
H81A H 0.535119 0.858234 0.885989 0.059 Uiso 1 1 calc R . . . .
H81B H 0.574530 0.836928 0.949681 0.059 Uiso 1 1 calc R . . . .
C82 C 0.46142(18) 0.79108(13) 0.93594(12) 0.0412(6) Uani 1 1 d . . . . .
C83 C 0.38335(19) 0.80347(14) 0.89935(11) 0.0437(6) Uani 1 1 d . . . . .
C84 C 0.30153(19) 0.77930(14) 0.91732(11) 0.0431(6) Uani 1 1 d . . . . .
H84 H 0.248276 0.788347 0.892119 0.052 Uiso 1 1 calc R . . . .
C85 C 0.29564(17) 0.74184(13) 0.97183(11) 0.0377(5) Uani 1 1 d . . . . .
C86 C 0.37410(17) 0.72948(13) 1.00807(11) 0.0393(5) Uani 1 1 d . . . . .
C87 C 0.45613(17) 0.75414(13) 0.98982(12) 0.0418(6) Uani 1 1 d . . . . .
H87 H 0.509456 0.745388 1.014923 0.050 Uiso 1 1 calc R . . . .
C88 C 0.3079(3) 0.8701(2) 0.81205(16) 0.0794(11) Uani 1 1 d . . . . .
H88A H 0.322655 0.902706 0.779007 0.119 Uiso 1 1 calc GR . . . .
H88B H 0.254154 0.898981 0.834074 0.119 Uiso 1 1 calc GR . . . .
H88C H 0.288493 0.828419 0.799367 0.119 Uiso 1 1 calc GR . . . .
C89 C 0.4475(3) 0.6716(3) 1.09572(16) 0.0886(13) Uani 1 1 d . . . . .
H89A H 0.504821 0.647223 1.073829 0.133 Uiso 1 1 calc GR . . . .
H89B H 0.437222 0.636433 1.128299 0.133 Uiso 1 1 calc GR . . . .
H89C H 0.458659 0.715963 1.109105 0.133 Uiso 1 1 calc GR . . . .
C90 C 0.20729(18) 0.71300(14) 0.99016(11) 0.0417(5) Uani 1 1 d . . . . .
H90A H 0.147099 0.748960 0.973649 0.050 Uiso 1 1 calc R . . . .
H90B H 0.200463 0.708872 1.031953 0.050 Uiso 1 1 calc R . . . .
C91 C 0.21855(17) 0.63663(14) 0.97088(10) 0.0378(5) Uani 1 1 d . . . . .
C92 C 0.16691(17) 0.62968(14) 0.92472(10) 0.0385(5) Uani 1 1 d . . . . .
C93 C 0.17786(18) 0.55968(14) 0.90757(10) 0.0395(5) Uani 1 1 d . . . . .
H93 H 0.139394 0.555025 0.877302 0.047 Uiso 1 1 calc R . . . .
C94 C 0.24469(18) 0.49597(14) 0.93422(10) 0.0379(5) Uani 1 1 d . . . . .
C95 C 0.29919(18) 0.50369(14) 0.97902(10) 0.0391(5) Uani 1 1 d . . . . .
C96 C 0.28382(18) 0.57330(15) 0.99807(10) 0.0407(5) Uani 1 1 d . . . . .
H96 H 0.318502 0.577510 1.030148 0.049 Uiso 1 1 calc R . . . .
C97 C 0.0434(2) 0.68870(19) 0.85550(14) 0.0625(8) Uani 1 1 d . . . . .
H97A H 0.081902 0.664519 0.824598 0.094 Uiso 1 1 calc GR . . . .
H97B H 0.003295 0.738652 0.840544 0.094 Uiso 1 1 calc GR . . . .
H97C H 0.000540 0.658250 0.872518 0.094 Uiso 1 1 calc GR . . . .
C98 C 0.4156(2) 0.44195(17) 1.05224(13) 0.0576(7) Uani 1 1 d . . . . .
H98A H 0.455646 0.477561 1.044916 0.086 Uiso 1 1 calc GR . . . .
H98B H 0.457876 0.391903 1.065093 0.086 Uiso 1 1 calc GR . . . .
H98C H 0.366467 0.457878 1.081611 0.086 Uiso 1 1 calc GR . . . .
C99 C 0.26084(19) 0.42244(14) 0.91119(10) 0.0393(5) Uani 1 1 d . . . . .
H99A H 0.196144 0.413885 0.905616 0.047 Uiso 1 1 calc R . . . .
H99B H 0.296460 0.381748 0.939798 0.047 Uiso 1 1 calc R . . . .
C100 C 0.31802(16) 0.41716(13) 0.85555(9) 0.0320(5) Uani 1 1 d . . . . .
C101 C 0.32618(16) 0.35630(13) 0.82589(10) 0.0340(5) Uani 1 1 d . . . . .
H101 H 0.292863 0.319652 0.839754 0.041 Uiso 1 1 calc R . . . .
C102 C 0.38181(16) 0.34806(13) 0.77664(10) 0.0337(5) Uani 1 1 d . . . . .
H102 H 0.385931 0.305968 0.757319 0.040 Uiso 1 1 calc R . . . .
C103 C 0.43202(16) 0.40072(12) 0.75489(9) 0.0317(5) Uani 1 1 d . . . . .
C104 C 0.42121(17) 0.46270(13) 0.78349(10) 0.0360(5) Uani 1 1 d . . . . .
H104 H 0.452418 0.500386 0.768906 0.043 Uiso 1 1 calc R . . . .
C105 C 0.36561(17) 0.47052(13) 0.83300(10) 0.0360(5) Uani 1 1 d . . . . .
H105 H 0.360023 0.513262 0.851815 0.043 Uiso 1 1 calc R . . . .
C106 C 0.3300(3) 0.8773(2) 0.5543(2) 0.150(3) Uani 1 1 d . U . . .
H106 H 0.370998 0.830690 0.570822 0.179 Uiso 1 1 calc R . . . .
C107 C 0.3334(3) 0.8982(3) 0.4962(2) 0.152(3) Uani 1 1 d G U . . .
H107 H 0.376752 0.865919 0.472919 0.182 Uiso 1 1 calc R . . . .
C108 C 0.2733(3) 0.9663(3) 0.47201(18) 0.145(2) Uani 1 1 d G U . . .
H108 H 0.275682 0.980624 0.432261 0.174 Uiso 1 1 calc R . . . .
C109 C 0.2099(3) 1.0135(2) 0.5060(2) 0.140(2) Uani 1 1 d G U . . .
H109 H 0.168856 1.060100 0.489506 0.168 Uiso 1 1 calc R . . . .
C110 C 0.2065(3) 0.9926(2) 0.5642(2) 0.1203(19) Uani 1 1 d G U . . .
H110 H 0.163101 1.024872 0.587410 0.144 Uiso 1 1 calc R . . . .
C111 C 0.2665(4) 0.9245(3) 0.58832(19) 0.156(3) Uani 1 1 d G U . . .
C112 C 0.2590(12) 0.9120(7) 0.6476(5) 0.294(7) Uani 1 1 d . U . . .
H11A H 0.197657 0.898758 0.658242 0.441 Uiso 1 1 calc GR . . . .
H11B H 0.259311 0.957639 0.663533 0.441 Uiso 1 1 calc GR . . . .
H11C H 0.314733 0.870832 0.662405 0.441 Uiso 1 1 calc GR . . . .
C113 C 0.2954(4) 0.6892(2) 0.7822(2) 0.0898(13) Uani 1 1 d . . . . .
H113 H 0.245149 0.697341 0.810326 0.108 Uiso 1 1 calc R . . . .
C114 C 0.3926(5) 0.6626(2) 0.7982(3) 0.1031(15) Uani 1 1 d . . . . .
H114 H 0.407663 0.654174 0.837403 0.124 Uiso 1 1 calc R . . . .
C115 C 0.4656(5) 0.6486(3) 0.7607(4) 0.124(2) Uani 1 1 d . . . . .
H115 H 0.532038 0.631842 0.772522 0.149 Uiso 1 1 calc R . . . .
C116 C 0.4423(6) 0.6588(4) 0.7046(4) 0.135(3) Uani 1 1 d . . . . .
H116 H 0.493677 0.646686 0.677475 0.162 Uiso 1 1 calc R . . . .
C117 C 0.3468(6) 0.6863(3) 0.6858(2) 0.118(2) Uani 1 1 d . . . . .
H117 H 0.333147 0.692964 0.646489 0.141 Uiso 1 1 calc R . . . .
C118 C 0.2706(4) 0.7040(3) 0.7252(2) 0.0962(14) Uani 1 1 d . . . . .
C119 C 0.1668(5) 0.7371(4) 0.7059(3) 0.129(2) Uani 1 1 d . . . . .
H11D H 0.130442 0.699068 0.713717 0.194 Uiso 1 1 calc GR . . . .
H11E H 0.166251 0.754010 0.665161 0.194 Uiso 1 1 calc GR . . . .
H11F H 0.135759 0.779864 0.726384 0.194 Uiso 1 1 calc GR . . . .
C120 C 0.4765(5) 0.0097(4) 0.7521(2) 0.215(4) Uani 1 1 d . U . . .
H120 H 0.468480 0.012311 0.791635 0.258 Uiso 1 1 calc R . . . .
C121 C 0.5344(5) -0.0551(3) 0.7325(3) 0.216(4) Uani 1 1 d G U . . .
H121 H 0.565960 -0.096896 0.758637 0.259 Uiso 1 1 calc R . . . .
C122 C 0.5461(6) -0.0589(4) 0.6745(4) 0.278(6) Uani 1 1 d G U . . .
H122 H 0.585655 -0.103225 0.661148 0.334 Uiso 1 1 calc R . . . .
C123 C 0.4999(7) 0.0022(6) 0.6362(2) 0.295(6) Uani 1 1 d G U . . .
H123 H 0.507869 -0.000348 0.596656 0.353 Uiso 1 1 calc R . . . .
C124 C 0.4420(6) 0.0671(4) 0.6558(3) 0.241(5) Uani 1 1 d G U . . .
H124 H 0.410388 0.108859 0.629653 0.289 Uiso 1 1 calc R . . . .
C125 C 0.4303(5) 0.0709(3) 0.7137(3) 0.202(4) Uani 1 1 d G U . . .
C126 C 0.3684(7) 0.1431(4) 0.7318(5) 0.238(6) Uani 1 1 d . U . . .
H12A H 0.326930 0.132219 0.764167 0.357 Uiso 1 1 calc GR . . . .
H12B H 0.326857 0.171997 0.700320 0.357 Uiso 1 1 calc GR . . . .
H12C H 0.411007 0.172146 0.742869 0.357 Uiso 1 1 calc GR . . . .
C127 C 0.5455(4) 0.1511(3) 0.8424(2) 0.0936(13) Uani 1 1 d . . . . .
H127 H 0.508270 0.200506 0.828924 0.112 Uiso 1 1 calc R . . . .
C128 C 0.6370(4) 0.1220(3) 0.8203(2) 0.0994(14) Uani 1 1 d . . . . .
H128 H 0.662243 0.152122 0.791448 0.119 Uiso 1 1 calc R . . . .
C129 C 0.6924(4) 0.0524(4) 0.8380(3) 0.120(2) Uani 1 1 d . . . . .
H129 H 0.755301 0.033637 0.821624 0.144 Uiso 1 1 calc R . . . .
C130 C 0.6565(6) 0.0090(4) 0.8801(3) 0.125(2) Uani 1 1 d . . . . .
H130 H 0.695554 -0.039598 0.894098 0.150 Uiso 1 1 calc R . . . .
C131 C 0.5648(6) 0.0355(3) 0.9020(3) 0.124(2) Uani 1 1 d . . . . .
H131 H 0.539230 0.004059 0.929751 0.149 Uiso 1 1 calc R . . . .
C132 C 0.5082(4) 0.1077(3) 0.8843(2) 0.1050(15) Uani 1 1 d . . . . .
C133 C 0.4090(5) 0.1385(4) 0.9092(3) 0.160(3) Uani 1 1 d . . . . .
H13C H 0.395069 0.193144 0.907182 0.240 Uiso 1 1 calc GR . . . .
H13D H 0.407406 0.116567 0.948837 0.240 Uiso 1 1 calc GR . . . .
H13E H 0.359361 0.126065 0.887825 0.240 Uiso 1 1 calc GR . . . .
C134 C 0.7488(3) 0.7602(3) 0.67406(17) 0.0902(12) Uani 1 1 d . . . . .
H134 H 0.746246 0.783926 0.707207 0.108 Uiso 1 1 calc R . . . .
C135 C 0.6805(4) 0.7223(3) 0.6658(2) 0.1073(16) Uani 1 1 d . . . . .
H135 H 0.630081 0.721135 0.693384 0.129 Uiso 1 1 calc R . . . .
C136 C 0.6834(4) 0.6869(3) 0.6198(2) 0.1009(15) Uani 1 1 d . . . . .
H136 H 0.636318 0.660383 0.615336 0.121 Uiso 1 1 calc R . . . .
C137 C 0.7539(3) 0.6896(2) 0.57995(18) 0.0797(11) Uani 1 1 d . . . . .
H137 H 0.756306 0.665004 0.547267 0.096 Uiso 1 1 calc R . . . .
C138 C 0.8222(3) 0.72768(19) 0.58651(15) 0.0661(9) Uani 1 1 d . . . . .
H138 H 0.870890 0.729135 0.557891 0.079 Uiso 1 1 calc R . . . .
C139 C 0.8224(3) 0.7632(2) 0.63248(17) 0.0718(9) Uani 1 1 d . . . . .
C140 C 0.8980(4) 0.8018(3) 0.6402(3) 0.1109(16) Uani 1 1 d . . . . .
H14O H 0.957425 0.764946 0.655551 0.166 Uiso 1 1 calc GR . . . .
H14P H 0.873443 0.838873 0.666531 0.166 Uiso 1 1 calc GR . . . .
H14Q H 0.913377 0.827052 0.603531 0.166 Uiso 1 1 calc GR . . . .
C141 C 0.9191(11) 0.2266(10) 0.7761(5) 0.322(10) Uani 1 1 d . . . . .
H14A H 0.951831 0.240391 0.740723 0.483 Uiso 1 1 calc GR . . . .
H14B H 0.895083 0.183005 0.772304 0.483 Uiso 1 1 calc GR . . . .
H14C H 0.965869 0.214081 0.807297 0.483 Uiso 1 1 calc GR . . . .
C142 C 0.8374(11) 0.2889(9) 0.7876(6) 0.281(8) Uani 1 1 d . . . . .
H14D H 0.776548 0.274636 0.781860 0.337 Uiso 1 1 calc R . . . .
H14E H 0.839596 0.293951 0.828390 0.337 Uiso 1 1 calc R . . . .
C143 C 0.8278(10) 0.3599(9) 0.7576(5) 0.233(6) Uani 1 1 d . . . . .
H14F H 0.837754 0.350858 0.717408 0.279 Uiso 1 1 calc R . . . .
H14G H 0.886596 0.374169 0.767803 0.279 Uiso 1 1 calc R . . . .
C144 C 0.7490(13) 0.4285(8) 0.7563(10) 0.324(12) Uani 1 1 d . . . . .
H14J H 0.746328 0.446842 0.793653 0.388 Uiso 0.621(13) 1 calc R . P A 2
H14K H 0.686449 0.415886 0.751934 0.388 Uiso 0.621(13) 1 calc R . P A 2
H14H H 0.693620 0.424257 0.734249 0.388 Uiso 0.379(13) 1 calc R . P A 1
H14I H 0.772272 0.471054 0.737209 0.388 Uiso 0.379(13) 1 calc R . P A 1
C1A C 0.7150(9) 0.4433(8) 0.8136(5) 0.086(4) Uani 0.379(13) 1 d . . P A 1
H1AA H 0.748409 0.400950 0.840926 0.129 Uiso 0.379(13) 1 calc GR . P A 1
H1AB H 0.643980 0.449744 0.816382 0.129 Uiso 0.379(13) 1 calc GR . P A 1
H1AC H 0.729766 0.489077 0.821786 0.129 Uiso 0.379(13) 1 calc GR . P A 1
C145 C 0.7534(9) 0.4909(7) 0.7122(4) 0.140(5) Uani 0.621(13) 1 d . . P A 2
H14L H 0.708918 0.537571 0.722469 0.210 Uiso 0.621(13) 1 calc GR . P A 2
H14M H 0.733716 0.480697 0.675828 0.210 Uiso 0.621(13) 1 calc GR . P A 2
H14N H 0.820645 0.495816 0.709044 0.210 Uiso 0.621(13) 1 calc GR . P A 2

loop_
_atom_site_aniso_label
_atom_site_aniso_U_11
_atom_site_aniso_U_22
_atom_site_aniso_U_33
_atom_site_aniso_U_23
_atom_site_aniso_U_13
_atom_site_aniso_U_12
O1 0.0363(9) 0.0358(9) 0.0529(10) -0.0015(8) -0.0011(7) -0.0056(7)
O2 0.0527(11) 0.0354(9) 0.0617(12) -0.0009(8) -0.0109(9) -0.0130(8)
O3 0.0468(10) 0.0584(11) 0.0426(10) -0.0095(8) 0.0065(8) -0.0182(9)
O4 0.0394(10) 0.0625(12) 0.0625(12) -0.0148(10) 0.0074(9) -0.0080(9)
O5 0.0619(12) 0.0459(10) 0.0444(10) 0.0086(8) -0.0038(8) -0.0280(9)
O6 0.0547(11) 0.0664(13) 0.0502(11) 0.0272(10) -0.0099(9) -0.0273(10)
O7 0.0439(10) 0.0477(10) 0.0625(12) -0.0126(9) -0.0067(9) -0.0110(8)
O8 0.0459(11) 0.0438(11) 0.0968(17) -0.0208(11) -0.0165(11) 0.0019(9)
O9 0.0677(14) 0.0575(12) 0.0535(12) 0.0074(10) 0.0060(10) -0.0109(10)
O10 0.0412(10) 0.0625(12) 0.0497(11) 0.0078(9) -0.0052(8) -0.0169(9)
O11 0.0408(10) 0.0480(10) 0.0527(11) -0.0115(8) -0.0058(8) -0.0037(8)
O12 0.0659(13) 0.0412(10) 0.0462(10) -0.0033(8) -0.0059(9) -0.0118(9)
C1 0.0308(11) 0.0354(11) 0.0274(10) -0.0001(9) 0.0008(8) -0.0098(9)
C2 0.0319(11) 0.0327(11) 0.0330(11) 0.0032(9) 0.0007(9) -0.0073(9)
C3 0.0295(11) 0.0364(11) 0.0335(11) -0.0025(9) 0.0017(9) -0.0089(9)
C4 0.0323(11) 0.0352(11) 0.0311(11) 0.0002(9) 0.0039(9) -0.0109(9)
C5 0.0321(11) 0.0308(11) 0.0280(10) -0.0005(8) 0.0015(8) -0.0095(9)
C6 0.0310(11) 0.0321(11) 0.0295(11) 0.0010(8) 0.0011(8) -0.0056(9)
C7 0.0336(11) 0.0323(11) 0.0290(11) 0.0022(8) 0.0022(9) -0.0085(9)
C8 0.0325(11) 0.0413(12) 0.0315(11) 0.0054(9) -0.0036(9) -0.0077(9)
C9 0.0248(10) 0.0462(13) 0.0360(12) 0.0047(10) -0.0009(9) -0.0058(9)
C10 0.0285(11) 0.0346(11) 0.0310(11) 0.0015(9) 0.0023(8) -0.0053(9)
C11 0.0283(11) 0.0443(13) 0.0299(11) 0.0056(9) -0.0024(8) -0.0061(9)
C12 0.0245(10) 0.0430(12) 0.0345(11) 0.0043(9) 0.0014(9) -0.0040(9)
C13 0.0261(10) 0.0474(13) 0.0326(11) 0.0018(10) 0.0024(9) -0.0056(9)
C14 0.0263(10) 0.0424(12) 0.0295(11) 0.0056(9) 0.0055(8) -0.0083(9)
C15 0.0273(10) 0.0362(11) 0.0344(11) 0.0021(9) 0.0062(8) -0.0089(9)
C16 0.0318(11) 0.0390(12) 0.0328(11) 0.0010(9) -0.0006(9) -0.0140(9)
C17 0.0298(11) 0.0373(12) 0.0340(11) 0.0079(9) 0.0022(9) -0.0124(9)
C18 0.0352(12) 0.0341(11) 0.0401(12) 0.0034(9) 0.0038(9) -0.0108(9)
C19 0.0343(12) 0.0436(13) 0.0347(12) -0.0008(10) 0.0001(9) -0.0145(10)
C20 0.0542(17) 0.0426(14) 0.0691(19) -0.0134(13) -0.0040(14) -0.0078(12)
C21 0.090(3) 0.0406(16) 0.119(3) -0.0082(18) -0.041(2) -0.0201(17)
C22 0.0370(12) 0.0378(12) 0.0422(13) 0.0102(10) -0.0054(10) -0.0150(10)
C23 0.0342(11) 0.0329(11) 0.0364(12) 0.0103(9) -0.0065(9) -0.0107(9)
C24 0.0364(12) 0.0379(12) 0.0323(11) 0.0049(9) -0.0029(9) -0.0103(10)
C25 0.0418(13) 0.0366(12) 0.0365(12) 0.0040(9) -0.0071(10) -0.0151(10)
C26 0.0334(11) 0.0347(11) 0.0382(12) 0.0103(9) -0.0077(9) -0.0113(9)
C27 0.0323(12) 0.0405(12) 0.0411(13) 0.0025(10) -0.0027(10) -0.0052(10)
C28 0.0384(12) 0.0314(11) 0.0455(13) 0.0000(10) -0.0087(10) -0.0084(9)
C29 0.0641(19) 0.0671(19) 0.0514(17) -0.0219(15) 0.0048(14) -0.0153(15)
C30 0.0522(18) 0.071(2) 0.080(2) -0.0288(18) 0.0055(16) -0.0025(15)
C31 0.0329(12) 0.0450(13) 0.0448(13) 0.0129(11) -0.0090(10) -0.0147(10)
C32 0.0315(11) 0.0339(11) 0.0338(11) 0.0026(9) -0.0032(9) -0.0098(9)
C33 0.0283(11) 0.0383(12) 0.0390(12) 0.0011(10) 0.0043(9) -0.0110(9)
C34 0.0261(10) 0.0333(11) 0.0382(12) 0.0016(9) 0.0027(9) -0.0051(9)
C35 0.0273(10) 0.0342(11) 0.0287(10) -0.0017(9) 0.0014(8) -0.0077(9)
C36 0.0258(11) 0.0463(13) 0.0382(12) 0.0059(10) 0.0042(9) -0.0065(10)
C37 0.0273(11) 0.0395(12) 0.0436(13) 0.0065(10) -0.0024(9) -0.0025(9)
C38 0.0239(10) 0.0337(11) 0.0301(10) 0.0000(8) -0.0004(8) -0.0072(8)
C39 0.0261(10) 0.0375(11) 0.0293(10) -0.0008(9) 0.0037(8) -0.0076(9)
C40 0.0265(10) 0.0340(11) 0.0318(11) 0.0003(9) 0.0005(8) -0.0066(9)
C41 0.0306(11) 0.0368(11) 0.0301(11) 0.0023(9) 0.0023(8) -0.0090(9)
C42 0.0277(10) 0.0367(11) 0.0286(10) -0.0009(9) 0.0020(8) -0.0079(9)
C43 0.0266(10) 0.0339(11) 0.0306(11) -0.0007(9) 0.0023(8) -0.0055(8)
C44 0.0321(11) 0.0345(11) 0.0300(11) 0.0018(9) 0.0025(9) -0.0062(9)
C45 0.0372(12) 0.0330(12) 0.0483(14) 0.0042(10) 0.0072(10) -0.0072(10)
C46 0.0358(12) 0.0399(13) 0.0487(14) 0.0022(11) 0.0098(10) -0.0064(10)
C47 0.0403(12) 0.0353(12) 0.0287(11) 0.0007(9) 0.0032(9) -0.0034(10)
C48 0.0485(15) 0.0362(13) 0.0554(16) -0.0006(11) 0.0049(12) -0.0144(11)
C49 0.0378(13) 0.0437(14) 0.0535(15) -0.0025(11) 0.0075(11) -0.0127(11)
C50 0.0475(14) 0.0356(12) 0.0340(12) -0.0010(10) 0.0001(10) -0.0014(10)
C51 0.0433(13) 0.0303(11) 0.0339(12) -0.0004(9) 0.0018(10) -0.0013(10)
C52 0.0425(13) 0.0353(12) 0.0408(13) 0.0103(10) 0.0011(10) -0.0075(10)
C53 0.0484(14) 0.0343(12) 0.0410(13) 0.0051(10) -0.0041(11) -0.0137(10)
C54 0.0449(13) 0.0278(11) 0.0338(12) 0.0013(9) -0.0001(10) -0.0065(9)
C55 0.0485(14) 0.0305(11) 0.0376(12) 0.0024(9) 0.0011(10) -0.0114(10)
C56 0.0472(14) 0.0324(11) 0.0396(13) -0.0023(10) -0.0020(10) -0.0102(10)
C57 0.073(2) 0.097(3) 0.075(2) 0.048(2) -0.0214(18) -0.048(2)
C58 0.0645(19) 0.0630(19) 0.0665(19) 0.0111(15) -0.0112(15) -0.0366(16)
C59 0.0615(16) 0.0311(12) 0.0364(13) 0.0026(9) -0.0038(11) -0.0154(11)
C60 0.0525(14) 0.0309(11) 0.0284(11) 0.0030(9) -0.0015(10) -0.0124(10)
C61 0.0439(13) 0.0330(11) 0.0327(11) 0.0016(9) 0.0006(9) -0.0085(10)
C62 0.0421(13) 0.0301(11) 0.0368(12) -0.0017(9) 0.0005(10) -0.0055(9)
C63 0.0448(13) 0.0264(10) 0.0314(11) 0.0022(8) -0.0002(9) -0.0080(9)
C64 0.0398(13) 0.0349(12) 0.0476(14) -0.0009(10) -0.0052(11) -0.0043(10)
C65 0.0525(15) 0.0274(11) 0.0465(14) -0.0044(10) -0.0028(11) -0.0019(10)
C66 0.0436(16) 0.0600(19) 0.098(3) -0.0239(18) -0.0141(16) -0.0003(14)
C67 0.0470(17) 0.0513(18) 0.129(3) -0.027(2) -0.0110(19) 0.0066(14)
C68 0.0485(14) 0.0295(11) 0.0374(12) 0.0008(9) -0.0054(10) -0.0090(10)
C69 0.0356(11) 0.0295(11) 0.0350(11) -0.0005(9) -0.0004(9) -0.0108(9)
C70 0.0491(14) 0.0293(11) 0.0371(12) -0.0054(9) 0.0060(10) -0.0071(10)
C71 0.0453(13) 0.0345(11) 0.0286(11) -0.0018(9) 0.0051(9) -0.0094(10)
C72 0.0298(10) 0.0300(10) 0.0314(11) -0.0001(8) 0.0029(8) -0.0084(8)
C73 0.0382(12) 0.0305(11) 0.0322(11) -0.0034(9) 0.0074(9) -0.0069(9)
C74 0.0418(12) 0.0367(12) 0.0277(11) 0.0000(9) 0.0034(9) -0.0126(10)
C75 0.0303(11) 0.0320(11) 0.0372(12) 0.0010(9) 0.0051(9) -0.0091(9)
C76 0.0351(12) 0.0409(13) 0.0396(13) -0.0015(10) 0.0009(10) -0.0065(10)
C77 0.0337(12) 0.0404(13) 0.0504(15) 0.0033(11) 0.0005(10) -0.0043(10)
C78 0.0333(12) 0.0294(11) 0.0558(15) -0.0023(10) 0.0102(10) -0.0098(9)
C79 0.0427(13) 0.0372(12) 0.0408(13) -0.0046(10) 0.0101(10) -0.0125(10)
C80 0.0329(11) 0.0379(12) 0.0380(12) 0.0014(10) 0.0041(9) -0.0083(9)
C81 0.0436(14) 0.0314(12) 0.0698(18) -0.0046(12) 0.0149(13) -0.0069(10)
C82 0.0344(12) 0.0256(11) 0.0583(15) -0.0063(10) 0.0109(11) -0.0006(9)
C83 0.0438(14) 0.0328(12) 0.0481(14) -0.0046(10) 0.0070(11) -0.0009(10)
C84 0.0405(13) 0.0386(13) 0.0463(14) -0.0103(11) -0.0012(11) -0.0015(10)
C85 0.0308(11) 0.0319(11) 0.0480(13) -0.0111(10) 0.0028(10) -0.0021(9)
C86 0.0344(12) 0.0354(12) 0.0443(13) -0.0030(10) 0.0017(10) -0.0044(10)
C87 0.0283(11) 0.0347(12) 0.0578(15) -0.0029(11) -0.0014(10) -0.0022(9)
C88 0.098(3) 0.069(2) 0.059(2) 0.0115(17) -0.0125(19) -0.009(2)
C89 0.065(2) 0.129(4) 0.069(2) 0.040(2) -0.0277(18) -0.041(2)
C90 0.0323(12) 0.0455(13) 0.0481(14) -0.0178(11) 0.0050(10) -0.0071(10)
C91 0.0296(11) 0.0432(13) 0.0412(13) -0.0112(10) 0.0089(9) -0.0097(10)
C92 0.0318(11) 0.0438(13) 0.0399(12) -0.0093(10) 0.0083(9) -0.0098(10)
C93 0.0378(12) 0.0488(14) 0.0353(12) -0.0107(10) 0.0075(10) -0.0162(11)
C94 0.0399(12) 0.0425(13) 0.0343(12) -0.0085(10) 0.0141(10) -0.0171(10)
C95 0.0402(13) 0.0395(12) 0.0368(12) -0.0033(10) 0.0085(10) -0.0115(10)
C96 0.0407(13) 0.0490(14) 0.0354(12) -0.0093(10) 0.0048(10) -0.0160(11)
C97 0.0566(18) 0.067(2) 0.0600(18) -0.0161(15) -0.0162(14) -0.0046(15)
C98 0.0671(19) 0.0500(16) 0.0534(17) 0.0016(13) -0.0117(14) -0.0141(14)
C99 0.0472(14) 0.0419(13) 0.0324(12) -0.0066(10) 0.0113(10) -0.0189(11)
C100 0.0291(10) 0.0362(11) 0.0289(11) -0.0006(9) 0.0028(8) -0.0083(9)
C101 0.0324(11) 0.0344(11) 0.0344(11) 0.0002(9) 0.0034(9) -0.0107(9)
C102 0.0334(11) 0.0331(11) 0.0342(11) -0.0046(9) 0.0035(9) -0.0088(9)
C103 0.0279(10) 0.0350(11) 0.0280(10) 0.0018(9) 0.0011(8) -0.0043(9)
C104 0.0364(12) 0.0358(12) 0.0357(12) 0.0001(9) 0.0067(9) -0.0128(10)
C105 0.0395(12) 0.0344(11) 0.0347(12) -0.0049(9) 0.0055(9) -0.0117(10)
C106 0.094(4) 0.153(5) 0.215(7) -0.096(6) 0.016(5) -0.024(4)
C107 0.070(3) 0.174(6) 0.212(7) -0.086(6) 0.012(4) -0.008(4)
C108 0.089(4) 0.171(6) 0.190(6) -0.078(5) -0.011(4) -0.033(4)
C109 0.097(4) 0.142(5) 0.214(7) -0.084(5) 0.006(4) -0.060(4)
C110 0.127(4) 0.085(3) 0.156(5) -0.041(4) 0.000(4) -0.030(3)
C111 0.194(7) 0.134(5) 0.157(6) -0.055(5) 0.019(5) -0.059(5)
C112 0.439(19) 0.279(14) 0.190(10) -0.034(10) 0.115(12) -0.160(14)
C113 0.111(4) 0.081(3) 0.090(3) -0.023(2) 0.016(3) -0.044(3)
C114 0.117(4) 0.065(3) 0.134(4) -0.021(3) 0.004(4) -0.033(3)
C115 0.114(4) 0.090(4) 0.187(7) -0.059(4) 0.023(5) -0.042(3)
C116 0.135(6) 0.116(4) 0.191(7) -0.077(5) 0.072(5) -0.080(4)
C117 0.168(6) 0.118(4) 0.102(4) -0.037(3) 0.041(4) -0.092(4)
C118 0.128(4) 0.089(3) 0.089(3) -0.024(2) 0.011(3) -0.054(3)
C119 0.146(6) 0.124(5) 0.129(5) -0.016(4) -0.020(4) -0.052(4)
C120 0.299(10) 0.106(5) 0.241(8) 0.030(6) -0.141(8) -0.059(6)
C121 0.308(11) 0.127(6) 0.200(8) 0.003(6) -0.095(8) -0.033(7)
C122 0.369(13) 0.196(9) 0.227(10) -0.016(9) -0.082(11) 0.003(9)
C123 0.401(14) 0.196(10) 0.241(10) 0.032(9) -0.102(10) -0.015(10)
C124 0.323(11) 0.170(8) 0.220(9) 0.081(7) -0.149(9) -0.075(8)
C125 0.233(8) 0.129(5) 0.266(9) 0.047(6) -0.164(7) -0.091(5)
C126 0.244(10) 0.094(5) 0.385(14) 0.041(7) -0.194(10) -0.063(6)
C127 0.093(3) 0.085(3) 0.086(3) 0.009(2) -0.006(2) -0.005(2)
C128 0.082(3) 0.124(4) 0.083(3) -0.019(3) -0.004(2) -0.007(3)
C129 0.087(3) 0.134(5) 0.130(5) -0.063(4) -0.019(3) 0.010(3)
C130 0.153(6) 0.101(4) 0.100(4) -0.014(3) -0.024(4) 0.008(4)
C131 0.184(7) 0.074(3) 0.106(4) -0.011(3) 0.005(4) -0.020(4)
C132 0.113(4) 0.091(3) 0.102(3) -0.010(3) 0.020(3) -0.015(3)
C133 0.147(6) 0.148(6) 0.186(7) -0.045(5) 0.068(5) -0.042(5)
C134 0.096(3) 0.117(4) 0.059(2) -0.017(2) 0.004(2) -0.029(3)
C135 0.096(3) 0.162(5) 0.073(3) -0.003(3) 0.001(2) -0.056(3)
C136 0.109(4) 0.125(4) 0.078(3) 0.011(3) -0.021(3) -0.057(3)
C137 0.086(3) 0.072(2) 0.075(2) 0.0031(19) -0.023(2) -0.014(2)
C138 0.069(2) 0.0608(19) 0.0590(19) -0.0036(15) -0.0123(16) -0.0014(16)
C139 0.075(2) 0.063(2) 0.076(2) -0.0071(17) -0.0119(18) -0.0136(17)
C140 0.124(4) 0.093(3) 0.130(4) -0.023(3) -0.007(3) -0.048(3)
C141 0.291(16) 0.43(2) 0.192(11) -0.171(13) -0.067(11) 0.073(16)
C142 0.264(15) 0.248(15) 0.259(15) -0.009(12) -0.079(12) 0.054(12)
C143 0.229(12) 0.254(14) 0.234(12) 0.089(11) -0.100(10) -0.138(11)
C144 0.312(18) 0.193(12) 0.47(3) 0.049(17) -0.26(2) -0.080(13)
C1A 0.084(7) 0.131(10) 0.071(7) -0.036(7) 0.012(5) -0.069(7)
C145 0.194(11) 0.161(10) 0.102(7) 0.024(6) -0.046(7) -0.121(9)

loop_
_atom_type_symbol
_atom_type_description
_atom_type_scat_dispersion_real
_atom_type_scat_dispersion_imag
_atom_type_scat_source
C C 0.0033 0.0016 'International Tables Vol C Tables 4.2.6.8 and 6.1.1.4'
H H 0.0000 0.0000 'International Tables Vol C Tables 4.2.6.8 and 6.1.1.4'
O O 0.0106 0.0060 'International Tables Vol C Tables 4.2.6.8 and 6.1.1.4'

loop_
_geom_angle_atom_site_label_1
_geom_angle_atom_site_label_2
_geom_angle_atom_site_label_3
_geom_angle
_geom_angle_site_symmetry_1
_geom_angle_site_symmetry_3
_geom_angle_publ_flag
C15 O1 C20 117.5(2) . . ?
C18 O2 C21 116.7(2) . . ?
C24 O3 C29 117.6(2) . . ?
C27 O4 C30 117.3(2) . . ?
C55 O5 C58 117.5(2) . . ?
C52 O6 C57 117.2(2) . . ?
C61 O7 C66 116.8(2) . . ?
C64 O8 C67 116.7(2) . . ?
C83 O9 C88 118.4(3) . . ?
C86 O10 C89 116.8(2) . . ?
C92 O11 C97 117.1(2) . . ?
C95 O12 C98 118.5(2) . . ?
C2 C1 C7 120.95(19) . . ?
C6 C1 C2 118.9(2) . . ?
C6 C1 C7 120.2(2) . . ?
C1 C2 H2 119.5 . . ?
C3 C2 C1 121.1(2) . . ?
C3 C2 H2 119.5 . . ?
C2 C3 C4 118.8(2) . . ?
C2 C3 C75 119.7(2) . . ?
C4 C3 C75 121.4(2) . . ?
C3 C4 H4 119.5 . . ?
C5 C4 C3 121.1(2) . . ?
C5 C4 H4 119.5 . . ?
C4 C5 C6 118.7(2) . . ?
C4 C5 C72 121.93(19) . . ?
C6 C5 C72 119.37(19) . . ?
C1 C6 C5 121.3(2) . . ?
C1 C6 H6 119.3 . . ?
C5 C6 H6 119.3 . . ?
C8 C7 C1 121.5(2) . . ?
C12 C7 C1 120.2(2) . . ?
C12 C7 C8 118.3(2) . . ?
C7 C8 H8 119.7 . . ?
C9 C8 C7 120.7(2) . . ?
C9 C8 H8 119.7 . . ?
C8 C9 H9 119.4 . . ?
C8 C9 C10 121.2(2) . . ?
C10 C9 H9 119.4 . . ?
C9 C10 C13 120.44(19) . . ?
C11 C10 C9 117.7(2) . . ?
C11 C10 C13 121.80(19) . . ?
C10 C11 H11 119.3 . . ?
C12 C11 C10 121.4(2) . . ?
C12 C11 H11 119.3 . . ?
C7 C12 H12 119.6 . . ?
C11 C12 C7 120.7(2) . . ?
C11 C12 H12 119.6 . . ?
C10 C13 H13A 109.0 . . ?
C10 C13 H13B 109.0 . . ?
H13A C13 H13B 107.8 . . ?
C14 C13 C10 113.03(18) . . ?
C14 C13 H13A 109.0 . . ?
C14 C13 H13B 109.0 . . ?
C15 C14 C13 122.0(2) . . ?
C15 C14 C19 118.1(2) . . ?
C19 C14 C13 119.7(2) . . ?
O1 C15 C14 116.3(2) . . ?
O1 C15 C16 123.4(2) . . ?
C16 C15 C14 120.3(2) . . ?
C15 C16 H16 119.2 . . ?
C15 C16 C17 121.6(2) . . ?
C17 C16 H16 119.2 . . ?
C16 C17 C18 117.9(2) . . ?
C16 C17 C22 120.0(2) . . ?
C18 C17 C22 122.1(2) . . ?
O2 C18 C17 116.3(2) . . ?
O2 C18 C19 123.2(2) . . ?
C19 C18 C17 120.5(2) . . ?
C14 C19 H19 119.3 . . ?
C18 C19 C14 121.5(2) . . ?
C18 C19 H19 119.3 . . ?
O1 C20 H20A 109.5 . . ?
O1 C20 H20B 109.5 . . ?
O1 C20 H20C 109.5 . . ?
H20A C20 H20B 109.5 . . ?
H20A C20 H20C 109.5 . . ?
H20B C20 H20C 109.5 . . ?
O2 C21 H21A 109.5 . . ?
O2 C21 H21B 109.5 . . ?
O2 C21 H21C 109.5 . . ?
H21A C21 H21B 109.5 . . ?
H21A C21 H21C 109.5 . . ?
H21B C21 H21C 109.5 . . ?
C17 C22 H22A 109.2 . . ?
C17 C22 H22B 109.2 . . ?
H22A C22 H22B 107.9 . . ?
C23 C22 C17 112.22(18) . . ?
C23 C22 H22A 109.2 . . ?
C23 C22 H22B 109.2 . . ?
C24 C23 C22 121.1(2) . . ?
C28 C23 C22 120.2(2) . . ?
C28 C23 C24 118.7(2) . . ?
O3 C24 C23 115.9(2) . . ?
O3 C24 C25 124.0(2) . . ?
C23 C24 C25 120.2(2) . . ?
C24 C25 H25 119.4 . . ?
C26 C25 C24 121.2(2) . . ?
C26 C25 H25 119.4 . . ?
C25 C26 C27 118.5(2) . . ?
C25 C26 C31 120.4(2) . . ?
C27 C26 C31 121.0(2) . . ?
O4 C27 C26 116.1(2) . . ?
O4 C27 C28 124.1(2) . . ?
C28 C27 C26 119.8(2) . . ?
C23 C28 C27 121.5(2) . . ?
C23 C28 H28 119.3 . . ?
C27 C28 H28 119.3 . . ?
O3 C29 H29A 109.5 . . ?
O3 C29 H29B 109.5 . . ?
O3 C29 H29C 109.5 . . ?
H29A C29 H29B 109.5 . . ?
H29A C29 H29C 109.5 . . ?
H29B C29 H29C 109.5 . . ?
O4 C30 H30A 109.5 . . ?
O4 C30 H30B 109.5 . . ?
O4 C30 H30C 109.5 . . ?
H30A C30 H30B 109.5 . . ?
H30A C30 H30C 109.5 . . ?
H30B C30 H30C 109.5 . . ?
C26 C31 H31A 108.4 . . ?
C26 C31 H31B 108.4 . . ?
C26 C31 C32 115.65(19) . . ?
H31A C31 H31B 107.4 . . ?
C32 C31 H31A 108.4 . . ?
C32 C31 H31B 108.4 . . ?
C33 C32 C31 122.3(2) . . ?
C37 C32 C31 120.0(2) . . ?
C37 C32 C33 117.5(2) . . ?
C32 C33 H33 119.4 . . ?
C34 C33 C32 121.1(2) . . ?
C34 C33 H33 119.4 . . ?
C33 C34 H34 119.2 . . ?
C33 C34 C35 121.6(2) . . ?
C35 C34 H34 119.2 . . ?
C34 C35 C36 117.0(2) . . ?
C34 C35 C38 121.89(19) . . ?
C36 C35 C38 121.06(19) . . ?
C35 C36 H36 119.3 . . ?
C37 C36 C35 121.4(2) . . ?
C37 C36 H36 119.3 . . ?
C32 C37 C36 121.4(2) . . ?
C32 C37 H37 119.3 . . ?
C36 C37 H37 119.3 . . ?
C39 C38 C35 121.55(19) . . ?
C43 C38 C35 120.39(19) . . ?
C43 C38 C39 118.04(19) . . ?
C38 C39 H39 119.1 . . ?
C40 C39 C38 121.76(19) . . ?
C40 C39 H39 119.1 . . ?
C39 C40 C41 118.3(2) . . ?
C39 C40 C44 121.93(19) . . ?
C41 C40 C44 119.72(19) . . ?
C40 C41 H41 119.3 . . ?
C42 C41 C40 121.4(2) . . ?
C42 C41 H41 119.3 . . ?
C41 C42 C43 118.80(19) . . ?
C41 C42 C103 120.18(19) . . ?
C43 C42 C103 120.9(2) . . ?
C38 C43 H43 119.2 . . ?
C42 C43 C38 121.6(2) . . ?
C42 C43 H43 119.2 . . ?
C45 C44 C40 121.6(2) . . ?
C45 C44 C49 117.3(2) . . ?
C49 C44 C40 121.1(2) . . ?
C44 C45 H45 119.3 . . ?
C44 C45 C46 121.3(2) . . ?
C46 C45 H45 119.3 . . ?
C45 C46 H46 119.3 . . ?
C47 C46 C45 121.4(2) . . ?
C47 C46 H46 119.3 . . ?
C46 C47 C48 117.9(2) . . ?
C46 C47 C50 120.8(2) . . ?
C48 C47 C50 121.3(2) . . ?
C47 C48 H48 119.5 . . ?
C49 C48 C47 121.0(2) . . ?
C49 C48 H48 119.5 . . ?
C44 C49 H49 119.6 . . ?
C48 C49 C44 120.8(2) . . ?
C48 C49 H49 119.6 . . ?
C47 C50 H50A 109.3 . . ?
C47 C50 H50B 109.3 . . ?
H50A C50 H50B 108.0 . . ?
C51 C50 C47 111.57(19) . . ?
C51 C50 H50A 109.3 . . ?
C51 C50 H50B 109.3 . . ?
C52 C51 C50 121.7(2) . . ?
C52 C51 C56 117.8(2) . . ?
C56 C51 C50 120.4(2) . . ?
O6 C52 C51 116.5(2) . . ?
O6 C52 C53 123.0(2) . . ?
C51 C52 C53 120.5(2) . . ?
C52 C53 H53 119.3 . . ?
C54 C53 C52 121.4(2) . . ?
C54 C53 H53 119.3 . . ?
C53 C54 C55 117.7(2) . . ?
C53 C54 C59 121.5(2) . . ?
C55 C54 C59 120.8(2) . . ?
O5 C55 C54 115.5(2) . . ?
C56 C55 O5 123.5(2) . . ?
C56 C55 C54 121.0(2) . . ?
C51 C56 H56 119.3 . . ?
C55 C56 C51 121.3(2) . . ?
C55 C56 H56 119.3 . . ?
O6 C57 H57A 109.5 . . ?
O6 C57 H57B 109.5 . . ?
O6 C57 H57C 109.5 . . ?
H57A C57 H57B 109.5 . . ?
H57A C57 H57C 109.5 . . ?
H57B C57 H57C 109.5 . . ?
O5 C58 H58A 109.5 . . ?
O5 C58 H58B 109.5 . . ?
O5 C58 H58C 109.5 . . ?
H58A C58 H58B 109.5 . . ?
H58A C58 H58C 109.5 . . ?
H58B C58 H58C 109.5 . . ?
C54 C59 H59A 108.7 . . ?
C54 C59 H59B 108.7 . . ?
H59A C59 H59B 107.6 . . ?
C60 C59 C54 114.37(19) . . ?
C60 C59 H59A 108.7 . . ?
C60 C59 H59B 108.7 . . ?
C61 C60 C59 119.9(2) . . ?
C65 C60 C59 121.9(2) . . ?
C65 C60 C61 118.2(2) . . ?
O7 C61 C60 116.1(2) . . ?
O7 C61 C62 123.9(2) . . ?
C62 C61 C60 120.0(2) . . ?
C61 C62 H62 119.2 . . ?
C63 C62 C61 121.6(2) . . ?
C63 C62 H62 119.2 . . ?
C62 C63 C64 118.5(2) . . ?
C62 C63 C68 120.4(2) . . ?
C64 C63 C68 121.2(2) . . ?
O8 C64 C63 116.3(2) . . ?
O8 C64 C65 124.1(2) . . ?
C63 C64 C65 119.6(2) . . ?
C60 C65 C64 122.0(2) . . ?
C60 C65 H65 119.0 . . ?
C64 C65 H65 119.0 . . ?
O7 C66 H66A 109.5 . . ?
O7 C66 H66B 109.5 . . ?
O7 C66 H66C 109.5 . . ?
H66A C66 H66B 109.5 . . ?
H66A C66 H66C 109.5 . . ?
H66B C66 H66C 109.5 . . ?
O8 C67 H67A 109.5 . . ?
O8 C67 H67B 109.5 . . ?
O8 C67 H67C 109.5 . . ?
H67A C67 H67B 109.5 . . ?
H67A C67 H67C 109.5 . . ?
H67B C67 H67C 109.5 . . ?
C63 C68 H68A 109.2 . . ?
C63 C68 H68B 109.2 . . ?
H68A C68 H68B 107.9 . . ?
C69 C68 C63 112.02(19) . . ?
C69 C68 H68A 109.2 . . ?
C69 C68 H68B 109.2 . . ?
C70 C69 C68 120.1(2) . . ?
C74 C69 C68 122.1(2) . . ?
C74 C69 C70 117.8(2) . . ?
C69 C70 H70 119.5 . . ?
C71 C70 C69 121.1(2) . . ?
C71 C70 H70 119.5 . . ?
C70 C71 H71 119.5 . . ?
C70 C71 C72 121.1(2) . . ?
C72 C71 H71 119.5 . . ?
C71 C72 C5 119.72(19) . . ?
C73 C72 C5 122.6(2) . . ?
C73 C72 C71 117.7(2) . . ?
C72 C73 H73 119.5 . . ?
C74 C73 C72 120.9(2) . . ?
C74 C73 H73 119.5 . . ?
C69 C74 C73 121.4(2) . . ?
C69 C74 H74 119.3 . . ?
C73 C74 H74 119.3 . . ?
C76 C75 C3 120.9(2) . . ?
C80 C75 C3 120.5(2) . . ?
C80 C75 C76 118.5(2) . . ?
C75 C76 H76 119.7 . . ?
C77 C76 C75 120.6(2) . . ?
C77 C76 H76 119.7 . . ?
C76 C77 H77 119.6 . . ?
C78 C77 C76 120.8(2) . . ?
C78 C77 H77 119.6 . . ?
C77 C78 C79 118.4(2) . . ?
C77 C78 C81 120.8(2) . . ?
C79 C78 C81 120.7(2) . . ?
C78 C79 H79 119.4 . . ?
C80 C79 C78 121.3(2) . . ?
C80 C79 H79 119.4 . . ?
C75 C80 H80 119.8 . . ?
C79 C80 C75 120.3(2) . . ?
C79 C80 H80 119.8 . . ?
C78 C81 H81A 109.3 . . ?
C78 C81 H81B 109.3 . . ?
C78 C81 C82 111.5(2) . . ?
H81A C81 H81B 108.0 . . ?
C82 C81 H81A 109.3 . . ?
C82 C81 H81B 109.3 . . ?
C83 C82 C81 121.3(2) . . ?
C87 C82 C81 119.7(2) . . ?
C87 C82 C83 119.1(2) . . ?
O9 C83 C82 116.1(2) . . ?
O9 C83 C84 124.1(3) . . ?
C84 C83 C82 119.9(2) . . ?
C83 C84 H84 119.3 . . ?
C83 C84 C85 121.4(2) . . ?
C85 C84 H84 119.3 . . ?
C84 C85 C90 120.8(2) . . ?
C86 C85 C84 118.4(2) . . ?
C86 C85 C90 120.8(2) . . ?
O10 C86 C85 116.2(2) . . ?
O10 C86 C87 123.8(2) . . ?
C85 C86 C87 120.0(2) . . ?
C82 C87 C86 121.3(2) . . ?
C82 C87 H87 119.3 . . ?
C86 C87 H87 119.3 . . ?
O9 C88 H88A 109.5 . . ?
O9 C88 H88B 109.5 . . ?
O9 C88 H88C 109.5 . . ?
H88A C88 H88B 109.5 . . ?
H88A C88 H88C 109.5 . . ?
H88B C88 H88C 109.5 . . ?
O10 C89 H89A 109.5 . . ?
O10 C89 H89B 109.5 . . ?
O10 C89 H89C 109.5 . . ?
H89A C89 H89B 109.5 . . ?
H89A C89 H89C 109.5 . . ?
H89B C89 H89C 109.5 . . ?
C85 C90 H90A 109.5 . . ?
C85 C90 H90B 109.5 . . ?
C85 C90 C91 110.60(19) . . ?
H90A C90 H90B 108.1 . . ?
C91 C90 H90A 109.5 . . ?
C91 C90 H90B 109.5 . . ?
C92 C91 C90 120.7(2) . . ?
C92 C91 C96 119.1(2) . . ?
C96 C91 C90 120.1(2) . . ?
O11 C92 C91 116.3(2) . . ?
O11 C92 C93 123.6(2) . . ?
C91 C92 C93 120.1(2) . . ?
C92 C93 H93 119.5 . . ?
C92 C93 C94 120.9(2) . . ?
C94 C93 H93 119.5 . . ?
C93 C94 C99 119.3(2) . . ?
C95 C94 C93 118.7(2) . . ?
C95 C94 C99 121.8(2) . . ?
O12 C95 C94 116.3(2) . . ?
O12 C95 C96 123.7(2) . . ?
C94 C95 C96 120.0(2) . . ?
C91 C96 C95 120.9(2) . . ?
C91 C96 H96 119.5 . . ?
C95 C96 H96 119.5 . . ?
O11 C97 H97A 109.5 . . ?
O11 C97 H97B 109.5 . . ?
O11 C97 H97C 109.5 . . ?
H97A C97 H97B 109.5 . . ?
H97A C97 H97C 109.5 . . ?
H97B C97 H97C 109.5 . . ?
O12 C98 H98A 109.5 . . ?
O12 C98 H98B 109.5 . . ?
O12 C98 H98C 109.5 . . ?
H98A C98 H98B 109.5 . . ?
H98A C98 H98C 109.5 . . ?
H98B C98 H98C 109.5 . . ?
C94 C99 H99A 108.6 . . ?
C94 C99 H99B 108.6 . . ?
C94 C99 C100 114.65(19) . . ?
H99A C99 H99B 107.6 . . ?
C100 C99 H99A 108.6 . . ?
C100 C99 H99B 108.6 . . ?
C101 C100 C99 120.1(2) . . ?
C105 C100 C99 122.4(2) . . ?
C105 C100 C101 117.5(2) . . ?
C100 C101 H101 119.3 . . ?
C102 C101 C100 121.4(2) . . ?
C102 C101 H101 119.3 . . ?
C101 C102 H102 119.5 . . ?
C101 C102 C103 121.0(2) . . ?
C103 C102 H102 119.5 . . ?
C102 C103 C42 122.0(2) . . ?
C104 C103 C42 120.4(2) . . ?
C104 C103 C102 117.5(2) . . ?
C103 C104 H104 119.4 . . ?
C105 C104 C103 121.2(2) . . ?
C105 C104 H104 119.4 . . ?
C100 C105 C104 121.4(2) . . ?
C100 C105 H105 119.3 . . ?
C104 C105 H105 119.3 . . ?
C107 C106 H106 120.0 . . ?
C107 C106 C111 120.0 . . ?
C111 C106 H106 120.0 . . ?
C106 C107 H107 120.0 . . ?
C108 C107 C106 120.0 . . ?
C108 C107 H107 120.0 . . ?
C107 C108 H108 120.0 . . ?
C107 C108 C109 120.0 . . ?
C109 C108 H108 120.0 . . ?
C108 C109 H109 120.0 . . ?
C110 C109 C108 120.0 . . ?
C110 C109 H109 120.0 . . ?
C109 C110 H110 120.0 . . ?
C109 C110 C111 120.0 . . ?
C111 C110 H110 120.0 . . ?
C106 C111 C112 125.9(7) . . ?
C110 C111 C106 120.0 . . ?
C110 C111 C112 114.1(7) . . ?
C111 C112 H11A 109.5 . . ?
C111 C112 H11B 109.5 . . ?
C111 C112 H11C 109.5 . . ?
H11A C112 H11B 109.5 . . ?
H11A C112 H11C 109.5 . . ?
H11B C112 H11C 109.5 . . ?
C114 C113 H113 119.8 . . ?
C114 C113 C118 120.5(5) . . ?
C118 C113 H113 119.8 . . ?
C113 C114 H114 118.8 . . ?
C115 C114 C113 122.3(6) . . ?
C115 C114 H114 118.8 . . ?
C114 C115 H115 121.0 . . ?
C114 C115 C116 118.0(7) . . ?
C116 C115 H115 121.0 . . ?
C115 C116 H116 118.8 . . ?
C115 C116 C117 122.4(6) . . ?
C117 C116 H116 118.8 . . ?
C116 C117 H117 120.3 . . ?
C116 C117 C118 119.4(6) . . ?
C118 C117 H117 120.3 . . ?
C113 C118 C117 117.2(6) . . ?
C113 C118 C119 122.2(5) . . ?
C117 C118 C119 120.6(6) . . ?
C118 C119 H11D 109.5 . . ?
C118 C119 H11E 109.5 . . ?
C118 C119 H11F 109.5 . . ?
H11D C119 H11E 109.5 . . ?
H11D C119 H11F 109.5 . . ?
H11E C119 H11F 109.5 . . ?
C121 C120 H120 120.0 . . ?
C121 C120 C125 120.0 . . ?
C125 C120 H120 120.0 . . ?
C120 C121 H121 120.0 . . ?
C120 C121 C122 120.0 . . ?
C122 C121 H121 120.0 . . ?
C121 C122 H122 120.0 . . ?
C123 C122 C121 120.0 . . ?
C123 C122 H122 120.0 . . ?
C122 C123 H123 120.0 . . ?
C122 C123 C124 120.0 . . ?
C124 C123 H123 120.0 . . ?
C123 C124 H124 120.0 . . ?
C125 C124 C123 120.0 . . ?
C125 C124 H124 120.0 . . ?
C120 C125 C126 122.9(6) . . ?
C124 C125 C120 120.0 . . ?
C124 C125 C126 117.1(6) . . ?
C125 C126 H12A 109.5 . . ?
C125 C126 H12B 109.5 . . ?
C125 C126 H12C 109.5 . . ?
H12A C126 H12B 109.5 . . ?
H12A C126 H12C 109.5 . . ?
H12B C126 H12C 109.5 . . ?
C128 C127 H127 120.5 . . ?
C128 C127 C132 119.1(5) . . ?
C132 C127 H127 120.5 . . ?
C127 C128 H128 118.7 . . ?
C129 C128 C127 122.6(6) . . ?
C129 C128 H128 118.7 . . ?
C128 C129 H129 120.6 . . ?
C128 C129 C130 118.8(6) . . ?
C130 C129 H129 120.6 . . ?
C129 C130 H130 119.9 . . ?
C131 C130 C129 120.1(6) . . ?
C131 C130 H130 119.9 . . ?
C130 C131 H131 119.5 . . ?
C130 C131 C132 120.9(6) . . ?
C132 C131 H131 119.5 . . ?
C127 C132 C131 118.4(5) . . ?
C127 C132 C133 120.0(5) . . ?
C131 C132 C133 121.6(6) . . ?
C132 C133 H13C 109.5 . . ?
C132 C133 H13D 109.5 . . ?
C132 C133 H13E 109.5 . . ?
H13C C133 H13D 109.5 . . ?
H13C C133 H13E 109.5 . . ?
H13D C133 H13E 109.5 . . ?
C135 C134 H134 120.5 . . ?
C135 C134 C139 119.0(4) . . ?
C139 C134 H134 120.5 . . ?
C134 C135 H135 119.1 . . ?
C136 C135 C134 121.8(5) . . ?
C136 C135 H135 119.1 . . ?
C135 C136 H136 120.4 . . ?
C135 C136 C137 119.3(5) . . ?
C137 C136 H136 120.4 . . ?
C136 C137 H137 119.8 . . ?
C136 C137 C138 120.3(4) . . ?
C138 C137 H137 119.8 . . ?
C137 C138 H138 118.9 . . ?
C139 C138 C137 122.1(4) . . ?
C139 C138 H138 118.9 . . ?
C134 C139 C140 120.8(4) . . ?
C138 C139 C134 117.4(4) . . ?
C138 C139 C140 121.8(4) . . ?
C139 C140 H14O 109.5 . . ?
C139 C140 H14P 109.5 . . ?
C139 C140 H14Q 109.5 . . ?
H14O C140 H14P 109.5 . . ?
H14O C140 H14Q 109.5 . . ?
H14P C140 H14Q 109.5 . . ?
H14A C141 H14B 109.5 . . ?
H14A C141 H14C 109.5 . . ?
H14B C141 H14C 109.5 . . ?
C142 C141 H14A 109.5 . . ?
C142 C141 H14B 109.5 . . ?
C142 C141 H14C 109.5 . . ?
C141 C142 H14D 107.3 . . ?
C141 C142 H14E 107.3 . . ?
H14D C142 H14E 106.9 . . ?
C143 C142 C141 120.2(18) . . ?
C143 C142 H14D 107.3 . . ?
C143 C142 H14E 107.3 . . ?
C142 C143 H14F 104.5 . . ?
C142 C143 H14G 104.5 . . ?
C142 C143 C144 131.1(16) . . ?
H14F C143 H14G 105.6 . . ?
C144 C143 H14F 104.5 . . ?
C144 C143 H14G 104.5 . . ?
C143 C144 H14J 107.9 . . ?
C143 C144 H14K 107.9 . . ?
C143 C144 H14H 109.4 . . ?
C143 C144 H14I 109.4 . . ?
C143 C144 C1A 111.1(14) . . ?
C143 C144 C145 118(2) . . ?
H14J C144 H14K 107.2 . . ?
H14H C144 H14I 108.0 . . ?
C1A C144 H14H 109.4 . . ?
C1A C144 H14I 109.4 . . ?
C145 C144 H14J 107.9 . . ?
C145 C144 H14K 107.9 . . ?
C144 C1A H1AA 109.5 . . ?
C144 C1A H1AB 109.5 . . ?
C144 C1A H1AC 109.5 . . ?
H1AA C1A H1AB 109.5 . . ?
H1AA C1A H1AC 109.5 . . ?
H1AB C1A H1AC 109.5 . . ?
C144 C145 H14L 109.5 . . ?
C144 C145 H14M 109.5 . . ?
C144 C145 H14N 109.5 . . ?
H14L C145 H14M 109.5 . . ?
H14L C145 H14N 109.5 . . ?
H14M C145 H14N 109.5 . . ?

loop_
_geom_bond_atom_site_label_1
_geom_bond_atom_site_label_2
_geom_bond_distance
_geom_bond_site_symmetry_2
_geom_bond_publ_flag
O1 C15 1.374(3) . ?
O1 C20 1.418(3) . ?
O2 C18 1.377(3) . ?
O2 C21 1.416(4) . ?
O3 C24 1.383(3) . ?
O3 C29 1.411(4) . ?
O4 C27 1.370(3) . ?
O4 C30 1.425(4) . ?
O5 C55 1.388(3) . ?
O5 C58 1.420(3) . ?
O6 C52 1.382(3) . ?
O6 C57 1.411(4) . ?
O7 C61 1.371(3) . ?
O7 C66 1.422(4) . ?
O8 C64 1.368(3) . ?
O8 C67 1.423(4) . ?
O9 C83 1.377(3) . ?
O9 C88 1.427(4) . ?
O10 C86 1.374(3) . ?
O10 C89 1.401(4) . ?
O11 C92 1.383(3) . ?
O11 C97 1.420(3) . ?
O12 C95 1.381(3) . ?
O12 C98 1.416(3) . ?
C1 C2 1.395(3) . ?
C1 C6 1.389(3) . ?
C1 C7 1.486(3) . ?
C2 H2 0.9500 . ?
C2 C3 1.395(3) . ?
C3 C4 1.399(3) . ?
C3 C75 1.483(3) . ?
C4 H4 0.9500 . ?
C4 C5 1.391(3) . ?
C5 C6 1.400(3) . ?
C5 C72 1.489(3) . ?
C6 H6 0.9500 . ?
C7 C8 1.397(3) . ?
C7 C12 1.389(3) . ?
C8 H8 0.9500 . ?
C8 C9 1.384(3) . ?
C9 H9 0.9500 . ?
C9 C10 1.394(3) . ?
C10 C11 1.390(3) . ?
C10 C13 1.522(3) . ?
C11 H11 0.9500 . ?
C11 C12 1.385(3) . ?
C12 H12 0.9500 . ?
C13 H13A 0.9900 . ?
C13 H13B 0.9900 . ?
C13 C14 1.505(3) . ?
C14 C15 1.393(3) . ?
C14 C19 1.395(3) . ?
C15 C16 1.388(3) . ?
C16 H16 0.9500 . ?
C16 C17 1.393(3) . ?
C17 C18 1.396(3) . ?
C17 C22 1.522(3) . ?
C18 C19 1.384(3) . ?
C19 H19 0.9500 . ?
C20 H20A 0.9800 . ?
C20 H20B 0.9800 . ?
C20 H20C 0.9800 . ?
C21 H21A 0.9800 . ?
C21 H21B 0.9800 . ?
C21 H21C 0.9800 . ?
C22 H22A 0.9900 . ?
C22 H22B 0.9900 . ?
C22 C23 1.519(3) . ?
C23 C24 1.385(3) . ?
C23 C28 1.384(4) . ?
C24 C25 1.395(3) . ?
C25 H25 0.9500 . ?
C25 C26 1.388(4) . ?
C26 C27 1.396(4) . ?
C26 C31 1.512(3) . ?
C27 C28 1.395(3) . ?
C28 H28 0.9500 . ?
C29 H29A 0.9800 . ?
C29 H29B 0.9800 . ?
C29 H29C 0.9800 . ?
C30 H30A 0.9800 . ?
C30 H30B 0.9800 . ?
C30 H30C 0.9800 . ?
C31 H31A 0.9900 . ?
C31 H31B 0.9900 . ?
C31 C32 1.520(3) . ?
C32 C33 1.394(3) . ?
C32 C37 1.386(3) . ?
C33 H33 0.9500 . ?
C33 C34 1.390(3) . ?
C34 H34 0.9500 . ?
C34 C35 1.394(3) . ?
C35 C36 1.395(3) . ?
C35 C38 1.485(3) . ?
C36 H36 0.9500 . ?
C36 C37 1.392(3) . ?
C37 H37 0.9500 . ?
C38 C39 1.401(3) . ?
C38 C43 1.399(3) . ?
C39 H39 0.9500 . ?
C39 C40 1.398(3) . ?
C40 C41 1.400(3) . ?
C40 C44 1.488(3) . ?
C41 H41 0.9500 . ?
C41 C42 1.394(3) . ?
C42 C43 1.395(3) . ?
C42 C103 1.483(3) . ?
C43 H43 0.9500 . ?
C44 C45 1.382(3) . ?
C44 C49 1.396(3) . ?
C45 H45 0.9500 . ?
C45 C46 1.386(3) . ?
C46 H46 0.9500 . ?
C46 C47 1.370(3) . ?
C47 C48 1.390(4) . ?
C47 C50 1.522(3) . ?
C48 H48 0.9500 . ?
C48 C49 1.388(4) . ?
C49 H49 0.9500 . ?
C50 H50A 0.9900 . ?
C50 H50B 0.9900 . ?
C50 C51 1.517(3) . ?
C51 C52 1.386(4) . ?
C51 C56 1.396(3) . ?
C52 C53 1.397(3) . ?
C53 H53 0.9500 . ?
C53 C54 1.387(3) . ?
C54 C55 1.390(4) . ?
C54 C59 1.520(3) . ?
C55 C56 1.381(3) . ?
C56 H56 0.9500 . ?
C57 H57A 0.9800 . ?
C57 H57B 0.9800 . ?
C57 H57C 0.9800 . ?
C58 H58A 0.9800 . ?
C58 H58B 0.9800 . ?
C58 H58C 0.9800 . ?
C59 H59A 0.9900 . ?
C59 H59B 0.9900 . ?
C59 C60 1.507(3) . ?
C60 C61 1.393(3) . ?
C60 C65 1.383(4) . ?
C61 C62 1.390(3) . ?
C62 H62 0.9500 . ?
C62 C63 1.387(3) . ?
C63 C64 1.392(3) . ?
C63 C68 1.515(3) . ?
C64 C65 1.393(4) . ?
C65 H65 0.9500 . ?
C66 H66A 0.9800 . ?
C66 H66B 0.9800 . ?
C66 H66C 0.9800 . ?
C67 H67A 0.9800 . ?
C67 H67B 0.9800 . ?
C67 H67C 0.9800 . ?
C68 H68A 0.9900 . ?
C68 H68B 0.9900 . ?
C68 C69 1.515(3) . ?
C69 C70 1.396(3) . ?
C69 C74 1.384(3) . ?
C70 H70 0.9500 . ?
C70 C71 1.381(3) . ?
C71 H71 0.9500 . ?
C71 C72 1.399(3) . ?
C72 C73 1.391(3) . ?
C73 H73 0.9500 . ?
C73 C74 1.387(3) . ?
C74 H74 0.9500 . ?
C75 C76 1.400(3) . ?
C75 C80 1.395(3) . ?
C76 H76 0.9500 . ?
C76 C77 1.392(3) . ?
C77 H77 0.9500 . ?
C77 C78 1.385(4) . ?
C78 C79 1.395(4) . ?
C78 C81 1.514(3) . ?
C79 H79 0.9500 . ?
C79 C80 1.385(3) . ?
C80 H80 0.9500 . ?
C81 H81A 0.9900 . ?
C81 H81B 0.9900 . ?
C81 C82 1.519(4) . ?
C82 C83 1.389(4) . ?
C82 C87 1.382(4) . ?
C83 C84 1.385(4) . ?
C84 H84 0.9500 . ?
C84 C85 1.400(4) . ?
C85 C86 1.389(3) . ?
C85 C90 1.518(3) . ?
C86 C87 1.394(3) . ?
C87 H87 0.9500 . ?
C88 H88A 0.9800 . ?
C88 H88B 0.9800 . ?
C88 H88C 0.9800 . ?
C89 H89A 0.9800 . ?
C89 H89B 0.9800 . ?
C89 H89C 0.9800 . ?
C90 H90A 0.9900 . ?
C90 H90B 0.9900 . ?
C90 C91 1.522(3) . ?
C91 C92 1.387(3) . ?
C91 C96 1.388(4) . ?
C92 C93 1.388(3) . ?
C93 H93 0.9500 . ?
C93 C94 1.398(4) . ?
C94 C95 1.390(4) . ?
C94 C99 1.503(3) . ?
C95 C96 1.392(4) . ?
C96 H96 0.9500 . ?
C97 H97A 0.9800 . ?
C97 H97B 0.9800 . ?
C97 H97C 0.9800 . ?
C98 H98A 0.9800 . ?
C98 H98B 0.9800 . ?
C98 H98C 0.9800 . ?
C99 H99A 0.9900 . ?
C99 H99B 0.9900 . ?
C99 C100 1.521(3) . ?
C100 C101 1.393(3) . ?
C100 C105 1.388(3) . ?
C101 H101 0.9500 . ?
C101 C102 1.385(3) . ?
C102 H102 0.9500 . ?
C102 C103 1.398(3) . ?
C103 C104 1.390(3) . ?
C104 H104 0.9500 . ?
C104 C105 1.389(3) . ?
C105 H105 0.9500 . ?
C106 H106 0.9500 . ?
C106 C107 1.3900 . ?
C106 C111 1.3900 . ?
C107 H107 0.9500 . ?
C107 C108 1.3900 . ?
C108 H108 0.9500 . ?
C108 C109 1.3900 . ?
C109 H109 0.9500 . ?
C109 C110 1.3900 . ?
C110 H110 0.9500 . ?
C110 C111 1.3900 . ?
C111 C112 1.403(11) . ?
C112 H11A 0.9800 . ?
C112 H11B 0.9800 . ?
C112 H11C 0.9800 . ?
C113 H113 0.9500 . ?
C113 C114 1.383(7) . ?
C113 C118 1.390(7) . ?
C114 H114 0.9500 . ?
C114 C115 1.329(8) . ?
C115 H115 0.9500 . ?
C115 C116 1.367(10) . ?
C116 H116 0.9500 . ?
C116 C117 1.381(10) . ?
C117 H117 0.9500 . ?
C117 C118 1.396(7) . ?
C118 C119 1.498(8) . ?
C119 H11D 0.9800 . ?
C119 H11E 0.9800 . ?
C119 H11F 0.9800 . ?
C120 H120 0.9500 . ?
C120 C121 1.3900 . ?
C120 C125 1.3900 . ?
C121 H121 0.9500 . ?
C121 C122 1.3900 . ?
C122 H122 0.9500 . ?
C122 C123 1.3900 . ?
C123 H123 0.9500 . ?
C123 C124 1.3900 . ?
C124 H124 0.9500 . ?
C124 C125 1.3900 . ?
C125 C126 1.499(11) . ?
C126 H12A 0.9800 . ?
C126 H12B 0.9800 . ?
C126 H12C 0.9800 . ?
C127 H127 0.9500 . ?
C127 C128 1.371(6) . ?
C127 C132 1.379(7) . ?
C128 H128 0.9500 . ?
C128 C129 1.345(8) . ?
C129 H129 0.9500 . ?
C129 C130 1.373(9) . ?
C130 H130 0.9500 . ?
C130 C131 1.363(9) . ?
C131 H131 0.9500 . ?
C131 C132 1.390(7) . ?
C132 C133 1.493(8) . ?
C133 H13C 0.9800 . ?
C133 H13D 0.9800 . ?
C133 H13E 0.9800 . ?
C134 H134 0.9500 . ?
C134 C135 1.380(7) . ?
C134 C139 1.412(6) . ?
C135 H135 0.9500 . ?
C135 C136 1.348(7) . ?
C136 H136 0.9500 . ?
C136 C137 1.352(6) . ?
C137 H137 0.9500 . ?
C137 C138 1.373(5) . ?
C138 H138 0.9500 . ?
C138 C139 1.354(5) . ?
C139 C140 1.474(6) . ?
C140 H14O 0.9800 . ?
C140 H14P 0.9800 . ?
C140 H14Q 0.9800 . ?
C141 H14A 0.9800 . ?
C141 H14B 0.9800 . ?
C141 H14C 0.9800 . ?
C141 C142 1.446(14) . ?
C142 H14D 0.9900 . ?
C142 H14E 0.9900 . ?
C142 C143 1.396(15) . ?
C143 H14F 0.9900 . ?
C143 H14G 0.9900 . ?
C143 C144 1.450(18) . ?
C144 H14J 0.9900 . ?
C144 H14K 0.9900 . ?
C144 H14H 0.9900 . ?
C144 H14I 0.9900 . ?
C144 C1A 1.46(2) . ?
C144 C145 1.473(18) . ?
C1A H1AA 0.9800 . ?
C1A H1AB 0.9800 . ?
C1A H1AC 0.9800 . ?
C145 H14L 0.9800 . ?
C145 H14M 0.9800 . ?
C145 H14N 0.9800 . ?
